data_1552256
loop_
_publ_author_name
'Jagleniec, Damian'
'Dobrzycki, Lukasz'
'Karbarz, Marcin'
'Romanski, Jan'

_publ_section_title
;
 Ion-pair induced supramolecular assembly formation for selective
 extraction and sensing of potassium sulfate
;
_journal_name_full 'Chemical Science'
_journal_paper_doi 10.1039/C9SC02923K
_journal_year 2019
_chemical_formula_sum 'C238.88 H234 F48 N19.29 Na4 O87.2 S2'
_chemical_formula_weight 5838.34
_space_group_crystal_system monoclinic
_space_group_IT_number 9
_space_group_name_Hall 'C -2yc'
_space_group_name_H-M_alt 'C 1 c 1'
_symmetry_space_group_name_Hall 'C -2yc'
_symmetry_space_group_name_H-M 'C 1 c 1'
_atom_sites_solution_hydrogens geom
_audit_update_record
;
2018-11-05 deposited with the CCDC.    2019-08-19 downloaded from the CCDC.
;
_cell_angle_alpha 90
_cell_angle_beta 115.432(3)
_cell_angle_gamma 90
_cell_formula_units_Z 2
_cell_length_a 38.656(4)
_cell_length_b 18.5689(19)
_cell_length_c 22.026(2)
_cell_measurement_reflns_used 9986
_cell_measurement_temperature 104.(2)
_cell_measurement_theta_max 22.8814
_cell_measurement_theta_min 2.3198
_cell_volume 14278(2)
_computing_cell_refinement 'SAINT V8.38A (Bruker AXS Inc., 2017)'
_computing_data_collection 'APEX3 V2017 (Bruker AXS Inc., 2017)'
_computing_data_reduction 'SAINT V8.38A (Bruker AXS Inc., 2017)'
_computing_molecular_graphics ' '
_computing_publication_material 'APEX3 V2017 (Bruker AXS Inc., 2017)'
_computing_structure_refinement 'SHELXL-2016/6 (Sheldrick, 2016)'
_computing_structure_solution 'SHELXT (Sheldrick, 2015)'
_diffrn_ambient_temperature 104.(2)
_diffrn_detector_area_resol_mean 7.3910
_diffrn_measured_fraction_theta_full 0.992
_diffrn_measured_fraction_theta_max 0.992
_diffrn_measurement_device_type 'Bruker D8 VENTURE'
_diffrn_measurement_method 'omega and phi scans'
_diffrn_radiation_monochromator TRIUMPH
_diffrn_radiation_type MoK\a
_diffrn_radiation_wavelength 0.71073
_diffrn_reflns_av_R_equivalents 0.0656
_diffrn_reflns_av_unetI/netI 0.0913
_diffrn_reflns_limit_h_max 45
_diffrn_reflns_limit_h_min -46
_diffrn_reflns_limit_k_max 22
_diffrn_reflns_limit_k_min -22
_diffrn_reflns_limit_l_max 26
_diffrn_reflns_limit_l_min -26
_diffrn_reflns_number 68818
_diffrn_reflns_theta_full 25.05
_diffrn_reflns_theta_max 25.05
_diffrn_reflns_theta_min 2.17
_diffrn_source 'fine focus sealed tube'
_exptl_absorpt_coefficient_mu 0.142
_exptl_absorpt_correction_T_max 0.98
_exptl_absorpt_correction_T_min 0.72
_exptl_absorpt_correction_type multi-scan
_exptl_absorpt_process_details
;
SADABS-2016/2 - Bruker AXS area detector scaling and absorption correction
(Bruker AXS Inc., 2016)
;
_exptl_crystal_colour 'pale yellow'
_exptl_crystal_density_diffrn 1.358
_exptl_crystal_density_method 'not measured'
_exptl_crystal_description prism
_exptl_crystal_F_000 6016
_exptl_crystal_size_max 0.609
_exptl_crystal_size_mid 0.354
_exptl_crystal_size_min 0.174
_refine_diff_density_max 0.471
_refine_diff_density_min -0.332
_refine_ls_abs_structure_details
;

Flack x determined using 4639 quotients [(I+)-(I-)]/[(I+)+(I-)]
(Parsons, Flack and Wagner, Acta Cryst. B69 (2013) 249-259).
;
_refine_ls_abs_structure_Flack 0.09(8)
_refine_ls_extinction_coef 0.0016(2)
_refine_ls_extinction_method 'SHELXL-2016/6 (Sheldrick 2016)'
_refine_ls_goodness_of_fit_ref 1.437
_refine_ls_hydrogen_treatment constr
_refine_ls_matrix_type full
_refine_ls_number_parameters 2577
_refine_ls_number_reflns 23682
_refine_ls_number_restraints 1327
_refine_ls_restrained_S_all 1.447
_refine_ls_R_factor_all 0.1639
_refine_ls_R_factor_gt 0.0934
_refine_ls_shift/su_max 0.044
_refine_ls_shift/su_mean 0.002
_refine_ls_structure_factor_coef Fsqd
_refine_ls_weighting_details 'w=1/[\s^2^(Fo^2^)+(0.1000P)^2^] where P=(Fo^2^+2Fc^2^)/3'
_refine_ls_weighting_scheme calc
_refine_ls_wR_factor_gt 0.2267
_refine_ls_wR_factor_ref 0.2684
_reflns_number_gt 13039
_reflns_number_total 23682
_reflns_threshold_expression 'I > 2\s(I)'
_cod_data_source_file c9sc02923k2.cif
_cod_data_source_block 1_Na2SO4
_cod_depositor_comments
;
The following automatic conversions were performed:

'_exptl_absorpt_correction_type' value 'Multi-Scan' changed to
'multi-scan' according to
/home/data/users/saulius/crontab/automatic-downloads/rss-feeds/RSC/lib/dictionaries/cif_core.dic
dictionary named 'cif_core.dic' version 2.4.2 from 2011-04-26.

Automatic conversion script
Id: cif_fix_values 4973 2017-02-22 13:04:09Z antanas 
;
_cod_original_cell_volume 14278.(2)
_cod_original_formula_sum 'C238.88 H234 F48 N19.29 Na4 O87.20 S2'
_cod_database_code 1552256

loop_
_space_group_symop_operation_xyz
'x, y, z'
'x, -y, z+1/2'
'x+1/2, y+1/2, z'
'x+1/2, -y+1/2, z+1/2'

loop_
_atom_site_type_symbol
_atom_site_label
_atom_site_fract_x
_atom_site_fract_y
_atom_site_fract_z
_atom_site_U_iso_or_equiv
_atom_site_adp_type
_atom_site_calc_flag
_atom_site_refinement_flags_adp
_atom_site_refinement_flags_occupancy
_atom_site_refinement_flags_posn
_atom_site_occupancy
_atom_site_disorder_assembly
_atom_site_disorder_group
S S1S1 0.47911(14) 0.64915(18) 0.4803(2) 0.0697(9) Uani d . . . 1.0 . .
O O1S1 0.4621(2) 0.5894(4) 0.4341(4) 0.073(2) Uani d . . . 1.0 . .
O O2S1 0.4491(2) 0.7007(4) 0.4772(5) 0.072(2) Uani d . . . 1.0 . .
O O3S1 0.5064(2) 0.6870(5) 0.4620(5) 0.084(3) Uani d . . . 1.0 . .
O O4S1 0.4984(2) 0.6228(4) 0.5496(4) 0.071(2) Uani d . . . 1.0 . .
Na Na1A 0.7607(4) 0.4720(8) 0.6586(8) 0.084(5) Uani d U P D 0.601(13) A 1
O O9A 0.7677(7) 0.4041(12) 0.7555(13) 0.089(10) Uani d . P D 0.601(13) A 1
O O10A 0.7547(7) 0.5635(11) 0.5869(10) 0.084(6) Uani d U P D 0.601(13) A 1
C C1A 0.6070(6) 0.6184(12) 0.5507(13) 0.079(11) Uani d . P D 0.601(13) A 1
C C2A 0.6431(6) 0.6140(12) 0.6083(11) 0.068(10) Uani d . P D 0.601(13) A 1
H H2A 0.652525 0.653771 0.637953 0.082 Uiso calc U P R 0.601(13) A 1
C C3A 0.6640(4) 0.5514(9) 0.6201(11) 0.051(6) Uani d . P D 0.601(13) A 1
C C4A 0.6511(5) 0.4955(10) 0.5788(13) 0.070(6) Uani d U P D 0.601(13) A 1
C C5A 0.6158(5) 0.5010(10) 0.5233(15) 0.075(7) Uani d . P D 0.601(13) A 1
H H5A 0.606274 0.461106 0.493817 0.09 Uiso calc U P R 0.601(13) A 1
C C6A 0.5947(5) 0.5626(10) 0.5104(13) 0.056(6) Uani d . P D 0.601(13) A 1
H H6A 0.570773 0.565129 0.471863 0.067 Uiso calc U P R 0.601(13) A 1
O O1A 0.6744(4) 0.4356(8) 0.5879(11) 0.087(5) Uani d U P D 0.601(13) A 1
C C7A 0.6675(6) 0.3779(12) 0.5407(12) 0.080(6) Uani d U P D 0.601(13) A 1
H H7A1 0.641771 0.358172 0.530373 0.095 Uiso calc U P R 0.601(13) A 1
H H7A2 0.666279 0.399091 0.498609 0.095 Uiso calc U P R 0.601(13) A 1
C C8A 0.6890(9) 0.3292(19) 0.5552(19) 0.136(11) Uani d U P D 0.601(13) A 1
H H8A1 0.682778 0.299133 0.514734 0.163 Uiso calc U P R 0.601(13) A 1
H H8A2 0.685251 0.299267 0.589023 0.163 Uiso calc U P R 0.601(13) A 1
O O2A 0.7294(6) 0.3500(11) 0.5821(11) 0.112(7) Uani d U P D 0.601(13) A 1
C C9A 0.7410(7) 0.3517(16) 0.5300(12) 0.086(7) Uani d U P D 0.601(13) A 1
H H9A1 0.731254 0.395491 0.502124 0.104 Uiso calc U P R 0.601(13) A 1
H H9A2 0.731635 0.308778 0.500824 0.104 Uiso calc U P R 0.601(13) A 1
C C10A 0.7850(7) 0.3524(18) 0.5656(15) 0.097(10) Uani d . P D 0.601(13) A 1
H H10A 0.794118 0.311534 0.597543 0.116 Uiso calc U P R 0.601(13) A 1
H H10B 0.795489 0.346404 0.532039 0.116 Uiso calc U P R 0.601(13) A 1
O O3A 0.7981(5) 0.4165(12) 0.6001(10) 0.097(7) Uani d U P D 0.601(13) A 1
C C11A 0.8388(6) 0.4150(17) 0.6399(15) 0.088(9) Uani d U P D 0.601(13) A 1
H H11A 0.852263 0.409407 0.610747 0.106 Uiso calc U P R 0.601(13) A 1
H H11B 0.845977 0.374207 0.671946 0.106 Uiso calc U P R 0.601(13) A 1
C C12A 0.8494(7) 0.4836(15) 0.6764(15) 0.087(7) Uani d U P D 0.601(13) A 1
H H12A 0.877529 0.486008 0.702577 0.105 Uiso calc U P R 0.601(13) A 1
H H12B 0.841369 0.524002 0.643937 0.105 Uiso calc U P R 0.601(13) A 1
O O4A 0.8316(5) 0.4904(14) 0.7202(11) 0.074(14) Uani d . P D 0.601(13) A 1
C C13A 0.8401(7) 0.5535(15) 0.7594(17) 0.074(6) Uani d U P D 0.601(13) A 1
H H13A 0.837622 0.595638 0.730205 0.088 Uiso calc U P R 0.601(13) A 1
H H13B 0.866975 0.551401 0.793857 0.088 Uiso calc U P R 0.601(13) A 1
C C14A 0.8145(5) 0.5634(14) 0.7930(10) 0.055(11) Uani d . P D 0.601(13) A 1
H H14A 0.814891 0.519762 0.819145 0.066 Uiso calc U P R 0.601(13) A 1
H H14B 0.823216 0.6048 0.82429 0.066 Uiso calc U P R 0.601(13) A 1
O O5A 0.7766(6) 0.5761(14) 0.7426(13) 0.098(17) Uani d . P D 0.601(13) A 1
C C15A 0.7497(8) 0.583(2) 0.7714(14) 0.089(17) Uani d . P D 0.601(13) A 1
H H15A 0.757601 0.622599 0.805058 0.107 Uiso calc U P R 0.601(13) A 1
H H15B 0.748089 0.537965 0.793667 0.107 Uiso calc U P R 0.601(13) A 1
C C16A 0.7118(9) 0.6004(16) 0.7139(18) 0.118(18) Uani d . P D 0.601(13) A 1
H H16A 0.693146 0.615072 0.731327 0.141 Uiso calc U P R 0.601(13) A 1
H H16B 0.714814 0.640685 0.687116 0.141 Uiso calc U P R 0.601(13) A 1
O O6A 0.6987(4) 0.5395(11) 0.6738(10) 0.083(5) Uani d U P D 0.601(13) A 1
N N1A 0.5853(4) 0.6808(8) 0.5420(8) 0.043(4) Uani d U P D 0.601(13) A 1
H H1A 0.56171 0.677849 0.510442 0.052 Uiso calc U P R 0.601(13) A 1
C C17A 0.5940(4) 0.7431(12) 0.5727(8) 0.050(10) Uani d . P D 0.601(13) A 1
N N2A 0.5363(5) 0.8179(10) 0.5191(7) 0.066(6) Uani d U P D 0.601(13) A 1
H H2A1 0.525286 0.784906 0.488063 0.079 Uiso calc U P R 0.601(13) A 1
C C18A 0.5725(5) 0.8069(12) 0.5637(7) 0.056(9) Uani d U P D 0.601(13) A 1
C C19A 0.6036(6) 0.8425(14) 0.6159(8) 0.061(9) Uani d U P D 0.601(13) A 1
O O8A 0.6088(5) 0.9026(11) 0.6413(9) 0.069(6) Uani d . P D 0.601(13) A 1
C C20A 0.6282(5) 0.7753(14) 0.6280(7) 0.052(8) Uani d U P D 0.601(13) A 1
O O7A 0.6612(4) 0.7628(9) 0.6680(8) 0.056(4) Uani d U P D 0.601(13) A 1
C C21A 0.5146(6) 0.8797(10) 0.5186(5) 0.060(6) Uani d . P D 0.601(13) A 1
C C22A 0.4747(5) 0.8748(10) 0.5009(6) 0.053(5) Uani d . P D 0.601(13) A 1
H H22A 0.462647 0.829019 0.489084 0.063 Uiso calc U P R 0.601(13) A 1
C C23A 0.4531(5) 0.9321(9) 0.5002(9) 0.057(5) Uani d . P D 0.601(13) A 1
C C24A 0.4701(6) 0.9984(11) 0.5167(8) 0.078(7) Uani d . P D 0.601(13) A 1
H H24A 0.4555 1.039419 0.516782 0.093 Uiso calc U P R 0.601(13) A 1
C C25A 0.5101(5) 1.0054(9) 0.5338(8) 0.057(5) Uani d . P D 0.601(13) A 1
C C26A 0.5308(6) 0.9471(10) 0.5350(8) 0.061(6) Uani d . P D 0.601(13) A 1
H H26A 0.557426 0.952405 0.547396 0.073 Uiso calc U P R 0.601(13) A 1
C C27A 0.4137(6) 0.9238(10) 0.4813(9) 0.095(6) Uani d U P D 0.469(5) A 1
F F1A 0.4022(5) 0.8604(8) 0.4938(10) 0.077(5) Uiso d . P D 0.469(5) A 1
F F2A 0.3930(6) 0.9266(14) 0.4150(10) 0.120(7) Uiso d . P D 0.469(5) A 1
F F3A 0.3984(6) 0.9725(11) 0.5068(13) 0.112(7) Uiso d U P D 0.469(5) A 1
C C28A 0.5290(6) 1.0750(11) 0.5532(10) 0.086(7) Uani d U P D 0.601(13) A 1
F F4A 0.5357(7) 1.0958(11) 0.6173(10) 0.139(7) Uiso d . P D 0.601(13) A 1
F F5A 0.5104(5) 1.1276(8) 0.5137(9) 0.096(5) Uiso d . P D 0.601(13) A 1
F F6A 0.5659(6) 1.0764(11) 0.5633(12) 0.148(7) Uiso d . P D 0.601(13) A 1
C C27I 0.4137(6) 0.9238(10) 0.4813(9) 0.095(6) Uani d . P D 0.202(5) B 2
F F1I 0.3954(10) 0.8745(19) 0.4314(16) 0.084(11) Uiso d . P D 0.202(5) B 2
F F2I 0.3912(9) 0.9775(15) 0.4497(17) 0.069(9) Uiso d . P D 0.202(5) B 2
F F3I 0.4048(15) 0.892(3) 0.527(2) 0.126(12) Uiso d U P D 0.202(5) B 2
Na Na1E 0.7569(5) 0.4638(9) 0.6684(10) 0.062(5) Uani d U P D 0.399(13) A 3
O O9E 0.7644(12) 0.4022(19) 0.7685(16) 0.079(14) Uiso d . P D 0.399(13) A 3
O O10E 0.7485(9) 0.5480(14) 0.5895(15) 0.061(6) Uiso d U P D 0.399(13) A 3
C C1E 0.6061(9) 0.6186(16) 0.5678(17) 0.050(12) Uiso d . P D 0.399(13) A 3
C C2E 0.6423(8) 0.6146(14) 0.6256(15) 0.043(11) Uiso d . P D 0.399(13) A 3
H H2E 0.652304 0.656227 0.652522 0.051 Uiso calc U P R 0.399(13) A 3
C C3E 0.6627(7) 0.5517(14) 0.6425(15) 0.052(12) Uiso d . P D 0.399(13) A 3
C C4E 0.6498(10) 0.4926(16) 0.6066(19) 0.096(16) Uiso d . P D 0.399(13) A 3
C C5E 0.6145(11) 0.497(2) 0.550(2) 0.14(3) Uiso d . P D 0.399(13) A 3
H H5E 0.604643 0.45566 0.523521 0.163 Uiso calc U P R 0.399(13) A 3
C C6E 0.5938(12) 0.559(2) 0.532(2) 0.11(3) Uiso d . P D 0.399(13) A 3
H H6E 0.569983 0.559937 0.493318 0.133 Uiso calc U P R 0.399(13) A 3
O O1E 0.6737(7) 0.4318(12) 0.6231(15) 0.077(8) Uiso d . P D 0.399(13) A 3
C C7E 0.6642(9) 0.3667(16) 0.586(2) 0.078(7) Uiso d U P D 0.399(13) A 3
H H7E1 0.646302 0.341772 0.600246 0.094 Uiso calc U P R 0.399(13) A 3
H H7E2 0.648682 0.38158 0.538778 0.094 Uiso calc U P R 0.399(13) A 3
C C8E 0.6846(12) 0.321(2) 0.583(3) 0.150(13) Uiso d U P D 0.399(13) A 3
H H8E1 0.672394 0.29961 0.537149 0.18 Uiso calc U P R 0.399(13) A 3
H H8E2 0.685966 0.282485 0.61491 0.18 Uiso calc U P R 0.399(13) A 3
O O2E 0.7235(8) 0.3403(15) 0.5959(17) 0.103(7) Uiso d U P D 0.399(13) A 3
C C9E 0.7354(9) 0.330(2) 0.5446(17) 0.070(8) Uiso d U P D 0.399(13) A 3
H H9E1 0.72674 0.369872 0.511618 0.084 Uiso calc U P R 0.399(13) A 3
H H9E2 0.725839 0.283753 0.520961 0.084 Uiso calc U P R 0.399(13) A 3
C C10E 0.7794(9) 0.3295(18) 0.5845(18) 0.067(13) Uiso d . P D 0.399(13) A 3
H H10I 0.78697 0.292742 0.620537 0.08 Uiso calc U P R 0.399(13) A 3
H H10J 0.791304 0.316682 0.554205 0.08 Uiso calc U P R 0.399(13) A 3
O O3E 0.7923(6) 0.3968(12) 0.6127(11) 0.055(8) Uiso d . P D 0.399(13) A 3
C C11E 0.8334(8) 0.393(2) 0.6531(19) 0.077(14) Uiso d . P D 0.399(13) A 3
H H11I 0.846513 0.37766 0.625253 0.092 Uiso calc U P R 0.399(13) A 3
H H11J 0.839541 0.357675 0.690255 0.092 Uiso calc U P R 0.399(13) A 3
C C12E 0.8450(10) 0.465(2) 0.679(2) 0.081(8) Uiso d U P D 0.399(13) A 3
H H12I 0.873207 0.46749 0.70404 0.097 Uiso calc U P R 0.399(13) A 3
H H12J 0.836637 0.499996 0.641861 0.097 Uiso calc U P R 0.399(13) A 3
O O4E 0.8281(7) 0.482(2) 0.7228(17) 0.07(2) Uiso d . P D 0.399(13) A 3
C C13E 0.8362(11) 0.554(2) 0.746(3) 0.072(8) Uiso d U P D 0.399(13) A 3
H H13I 0.826043 0.588153 0.707042 0.086 Uiso calc U P R 0.399(13) A 3
H H13J 0.864135 0.561929 0.770364 0.086 Uiso calc U P R 0.399(13) A 3
C C14E 0.8170(11) 0.567(4) 0.791(2) 0.13(4) Uiso d . P D 0.399(13) A 3
H H14I 0.822316 0.526197 0.822817 0.152 Uiso calc U P R 0.399(13) A 3
H H14J 0.826327 0.611768 0.816628 0.152 Uiso calc U P R 0.399(13) A 3
O O5E 0.7770(7) 0.5715(14) 0.7487(15) 0.045(12) Uiso d . P D 0.399(13) A 3
C C15E 0.7538(8) 0.582(2) 0.7846(18) 0.045(13) Uiso d . P D 0.399(13) A 3
H H15I 0.763787 0.62212 0.816895 0.055 Uiso calc U P R 0.399(13) A 3
H H15J 0.753461 0.537634 0.809476 0.055 Uiso calc U P R 0.399(13) A 3
C C16E 0.7145(7) 0.5987(15) 0.7318(17) 0.027(7) Uiso d . P D 0.399(13) A 3
H H16I 0.697684 0.612038 0.753583 0.033 Uiso calc U P R 0.399(13) A 3
H H16J 0.715746 0.640229 0.704672 0.033 Uiso calc U P R 0.399(13) A 3
O O6E 0.6991(6) 0.5400(16) 0.6902(14) 0.069(6) Uiso d U P D 0.399(13) A 3
N N1E 0.5854(11) 0.6822(17) 0.5596(16) 0.107(18) Uiso d U P D 0.399(13) A 3
H H1E 0.560905 0.675344 0.533762 0.129 Uiso calc U P R 0.399(13) A 3
C C17E 0.5922(9) 0.7500(18) 0.5798(12) 0.08(2) Uiso d . P D 0.399(13) A 3
N N2E 0.5310(8) 0.8176(16) 0.5316(13) 0.060(9) Uiso d . P D 0.399(13) A 3
H H2E1 0.519452 0.782556 0.503258 0.072 Uiso calc U P R 0.399(13) A 3
C C18E 0.5691(8) 0.8125(19) 0.5688(11) 0.10(2) Uiso d . P D 0.399(13) A 3
C C19E 0.6004(10) 0.8570(19) 0.6090(12) 0.09(2) Uiso d . P D 0.399(13) A 3
O O8E 0.6072(11) 0.9198(17) 0.6281(15) 0.074(12) Uiso d . P D 0.399(13) A 3
C C20E 0.6270(8) 0.7929(18) 0.6231(11) 0.055(13) Uiso d . P D 0.399(13) A 3
O O7E 0.6613(8) 0.7805(18) 0.6551(14) 0.070(6) Uiso d U P D 0.399(13) A 3
C C21E 0.5082(8) 0.8765(14) 0.5354(9) 0.054(10) Uiso d . P D 0.399(13) A 3
C C22E 0.4685(8) 0.8651(18) 0.5177(10) 0.073(13) Uiso d . P D 0.399(13) A 3
H H22E 0.457174 0.818996 0.503594 0.088 Uiso calc U P R 0.399(13) A 3
C C23E 0.4475(8) 0.9207(18) 0.5216(13) 0.099(19) Uiso d . P D 0.399(13) A 3
C C24E 0.4613(10) 0.988(2) 0.5413(13) 0.12(2) Uiso d . P D 0.399(13) A 3
H H24E 0.444979 1.025692 0.543008 0.14 Uiso calc U P R 0.399(13) A 3
C C25E 0.5010(9) 1.0024(15) 0.5594(13) 0.088(15) Uiso d . P D 0.399(13) A 3
C C26E 0.5214(12) 0.9457(17) 0.5553(13) 0.12(2) Uiso d . P D 0.399(13) A 3
H H26E 0.547753 0.954029 0.56747 0.144 Uiso calc U P R 0.399(13) A 3
C C27E 0.4085(8) 0.9136(14) 0.5049(14) 0.079(8) Uiso d U P D 0.329(5) A 3
F F1E 0.4022(6) 0.8489(10) 0.5251(11) 0.066(6) Uiso d . P D 0.329(5) A 3
F F2E 0.3850(8) 0.9180(15) 0.4421(11) 0.109(10) Uiso d . P D 0.329(5) A 3
F F3E 0.3962(6) 0.9593(11) 0.5374(12) 0.081(7) Uiso d . P D 0.329(5) A 3
C C28E 0.5153(8) 1.0755(15) 0.5804(16) 0.102(9) Uiso d U P D 0.399(13) A 3
F F4E 0.5544(5) 1.0756(10) 0.6059(10) 0.078(6) Uiso d . P D 0.399(13) A 3
F F5E 0.5076(12) 1.099(2) 0.6296(18) 0.197(16) Uiso d . P D 0.399(13) A 3
F F6E 0.5017(7) 1.1285(12) 0.5369(12) 0.098(8) Uiso d . P D 0.399(13) A 3
C C1B 0.5681(4) 0.7231(8) 0.7046(9) 0.047(4) Uani d U P D 0.776(14) C 1
C C2B 0.6044(5) 0.7427(10) 0.7556(9) 0.052(6) Uani d . P D 0.776(14) C 1
H H2B 0.624352 0.708179 0.774446 0.063 Uiso calc U P R 0.776(14) C 1
C C3B 0.6102(4) 0.8161(9) 0.7780(8) 0.054(4) Uani d U P D 0.776(14) C 1
C C4B 0.5824(4) 0.8657(8) 0.7516(7) 0.048(5) Uani d . P D 0.776(14) C 1
C C5B 0.5474(4) 0.8467(8) 0.7030(9) 0.047(4) Uani d . P D 0.776(14) C 1
H H5B 0.527569 0.881492 0.685214 0.056 Uiso calc U P R 0.776(14) C 1
C C6B 0.5408(6) 0.7753(11) 0.6790(12) 0.067(16) Uani d . P D 0.776(14) C 1
H H6B 0.516526 0.763127 0.644081 0.081 Uiso calc U P R 0.776(14) C 1
O O1B 0.5903(5) 0.9329(9) 0.7816(14) 0.063(7) Uani d . P D 0.776(14) C 1
C C7B 0.5616(6) 0.9867(11) 0.7549(13) 0.065(6) Uani d . P D 0.776(14) C 1
H H7B1 0.537806 0.970064 0.756883 0.078 Uiso calc U P R 0.776(14) C 1
H H7B2 0.555971 0.995912 0.707309 0.078 Uiso calc U P R 0.776(14) C 1
C C8B 0.5751(8) 1.0530(10) 0.7940(10) 0.079(5) Uani d U P D 0.776(14) C 1
H H8B1 0.602128 1.062819 0.803566 0.095 Uiso calc U P R 0.776(14) C 1
H H8B2 0.559205 1.094604 0.769634 0.095 Uiso calc U P R 0.776(14) C 1
O O2B 0.5713(6) 1.0394(10) 0.8556(8) 0.112(5) Uani d U P D 0.776(14) C 1
C C9B 0.5683(5) 1.0986(10) 0.8975(11) 0.094(6) Uani d U P D 0.776(14) C 1
H H9B1 0.556233 1.082268 0.926618 0.113 Uiso calc U P R 0.776(14) C 1
H H9B2 0.553441 1.139439 0.869506 0.113 Uiso calc U P R 0.776(14) C 1
C C10B 0.6086(5) 1.1185(11) 0.9373(12) 0.100(6) Uani d U P D 0.776(14) C 1
H H10C 0.622267 1.12212 0.908454 0.12 Uiso calc U P R 0.776(14) C 1
H H10D 0.61052 1.165213 0.960263 0.12 Uiso calc U P R 0.776(14) C 1
O O3B 0.6244(4) 1.0601(9) 0.9865(8) 0.091(4) Uani d U P D 0.776(14) C 1
C C11B 0.6614(6) 1.0765(11) 1.0331(12) 0.089(5) Uani d U P D 0.776(14) C 1
H H11C 0.660265 1.114232 1.063907 0.107 Uiso calc U P R 0.776(14) C 1
H H11D 0.675939 1.096069 1.009174 0.107 Uiso calc U P R 0.776(14) C 1
C C12B 0.6823(8) 1.0112(12) 1.0739(9) 0.089(6) Uani d U P D 0.776(14) C 1
H H12C 0.705812 1.026642 1.113097 0.107 Uiso calc U P R 0.776(14) C 1
H H12D 0.665702 0.985331 1.090535 0.107 Uiso calc U P R 0.776(14) C 1
O O4B 0.6922(4) 0.9642(6) 1.0311(6) 0.077(4) Uani d U P D 0.776(14) C 1
C C13B 0.7135(8) 0.9032(12) 1.0633(11) 0.110(7) Uani d U P D 0.776(14) C 1
H H13C 0.697034 0.868455 1.072762 0.132 Uiso calc U P R 0.776(14) C 1
H H13D 0.734853 0.917201 1.106579 0.132 Uiso calc U P R 0.776(14) C 1
C C14B 0.7291(6) 0.8693(9) 1.0187(9) 0.071(5) Uani d U P D 0.776(14) C 1
H H14C 0.741252 0.906152 1.001802 0.085 Uiso calc U P R 0.776(14) C 1
H H14D 0.748475 0.832466 1.04378 0.085 Uiso calc U P R 0.776(14) C 1
O O5B 0.6981(4) 0.8373(7) 0.9649(6) 0.067(3) Uani d U P D 0.776(14) C 1
C C15B 0.7077(5) 0.8208(10) 0.9108(8) 0.057(4) Uani d U P D 0.776(14) C 1
H H15C 0.730304 0.788627 0.926715 0.068 Uiso calc U P R 0.776(14) C 1
H H15D 0.714086 0.865571 0.893392 0.068 Uiso calc U P R 0.776(14) C 1
C C16B 0.6744(6) 0.7849(9) 0.8569(11) 0.052(6) Uani d . P D 0.776(14) C 1
H H16C 0.681347 0.767043 0.821281 0.062 Uiso calc U P R 0.776(14) C 1
H H16D 0.665889 0.743501 0.875449 0.062 Uiso calc U P R 0.776(14) C 1
O O6B 0.6438(6) 0.8386(13) 0.8295(18) 0.070(10) Uani d . P D 0.776(14) C 1
N N1B 0.5621(5) 0.6555(7) 0.6765(8) 0.051(6) Uani d U P D 0.776(14) C 1
H H1B 0.540474 0.650229 0.640147 0.061 Uiso calc U P R 0.776(14) C 1
C C17B 0.5840(4) 0.5963(7) 0.6957(7) 0.050(11) Uani d . P D 0.776(14) C 1
N N2B 0.5490(4) 0.5097(7) 0.6048(6) 0.055(4) Uani d U P D 0.776(14) C 1
H H2B1 0.530339 0.541069 0.585787 0.066 Uiso calc U P R 0.776(14) C 1
C C18B 0.5789(4) 0.5310(8) 0.6650(6) 0.057(6) Uani d . P D 0.776(14) C 1
C C19B 0.6134(4) 0.5012(9) 0.7162(7) 0.059(7) Uani d . P D 0.776(14) C 1
O O8B 0.6314(5) 0.4443(9) 0.7294(9) 0.082(6) Uani d . P D 0.776(14) C 1
C C20B 0.6198(4) 0.5723(8) 0.7513(7) 0.051(8) Uani d . P D 0.776(14) C 1
O O7B 0.6444(4) 0.5974(10) 0.8032(7) 0.074(5) Uani d U P D 0.776(14) C 1
C C21B 0.5449(5) 0.4452(8) 0.5712(8) 0.060(4) Uani d U P D 0.776(14) C 1
C C22B 0.5140(4) 0.4379(9) 0.5079(7) 0.065(5) Uani d . P D 0.776(14) C 1
H H22B 0.497055 0.477327 0.488855 0.078 Uiso calc U P R 0.776(14) C 1
C C23B 0.5081(4) 0.3757(7) 0.4739(7) 0.058(4) Uani d . P D 0.776(14) C 1
C C24B 0.5323(5) 0.3168(9) 0.4979(9) 0.081(5) Uani d U P D 0.776(14) C 1
H H24B 0.528486 0.274006 0.472081 0.097 Uiso calc U P R 0.776(14) C 1
C C25B 0.5621(5) 0.3234(8) 0.5608(7) 0.073(5) Uani d . P D 0.776(14) C 1
C C26B 0.5689(5) 0.3867(8) 0.5985(8) 0.071(5) Uani d . P D 0.776(14) C 1
H H26B 0.5896 0.389611 0.641981 0.086 Uiso calc U P R 0.776(14) C 1
C C28B 0.5892(5) 0.2617(9) 0.5930(8) 0.093(6) Uani d U P D 0.776(14) C 1
F F4B 0.5900(6) 0.2136(10) 0.5503(9) 0.173(9) Uani d U P D 0.776(14) C 1
F F5B 0.5781(4) 0.2263(8) 0.6326(8) 0.131(5) Uani d U P D 0.776(14) C 1
F F6B 0.6245(4) 0.2811(7) 0.6299(7) 0.111(5) Uani d U P D 0.776(14) C 1
C C27B 0.4741(5) 0.3705(7) 0.4070(8) 0.087(5) Uani d U P D 0.512(5) C 1
F F1B 0.4864(5) 0.3463(9) 0.3599(6) 0.081(4) Uiso d U P D 0.512(5) C 1
F F2B 0.4537(5) 0.4253(7) 0.3859(7) 0.063(4) Uiso d . P D 0.512(5) C 1
F F3B 0.4517(4) 0.3152(8) 0.4053(10) 0.101(6) Uiso d . P D 0.512(5) C 1
C C27J 0.4741(5) 0.3705(7) 0.4070(8) 0.087(5) Uani d . P D 0.320(5) D 2
F F1J 0.4404(9) 0.370(2) 0.4118(19) 0.135(12) Uiso d . P D 0.320(5) D 2
F F2J 0.4713(8) 0.3192(13) 0.3685(12) 0.078(7) Uiso d . P D 0.320(5) D 2
F F3J 0.4683(9) 0.4332(12) 0.3724(13) 0.090(8) Uiso d . P D 0.320(5) D 2
C C1F 0.5732(13) 0.726(2) 0.697(3) 0.046(8) Uiso d U P D 0.224(14) C 3
C C2F 0.6092(12) 0.746(2) 0.748(3) 0.018(13) Uiso d . P D 0.224(14) C 3
H H2F 0.631052 0.716706 0.757871 0.022 Uiso calc U P R 0.224(14) C 3
C C3F 0.6129(10) 0.813(2) 0.784(2) 0.047(7) Uiso d U P D 0.224(14) C 3
C C4F 0.5821(10) 0.855(2) 0.769(2) 0.021(13) Uiso d . P D 0.224(14) C 3
C C5F 0.5473(12) 0.835(3) 0.721(3) 0.05(2) Uiso d . P D 0.224(14) C 3
H H5F 0.525633 0.865069 0.711087 0.06 Uiso calc U P R 0.224(14) C 3
C C6F 0.5431(13) 0.771(3) 0.685(3) 0.04(4) Uiso d . P D 0.224(14) C 3
H H6F 0.518547 0.758444 0.650631 0.053 Uiso calc U P R 0.224(14) C 3
O O1F 0.5894(17) 0.926(3) 0.793(5) 0.05(3) Uiso d . P D 0.224(14) C 3
C C7F 0.559(3) 0.976(4) 0.771(4) 0.12(7) Uiso d . P D 0.224(14) C 3
H H7F1 0.537231 0.955474 0.776436 0.148 Uiso calc U P R 0.224(14) C 3
H H7F2 0.550799 0.985444 0.722062 0.148 Uiso calc U P R 0.224(14) C 3
C C8F 0.570(2) 1.045(3) 0.807(3) 0.071(8) Uiso d U P D 0.224(14) C 3
H H8F1 0.597774 1.053077 0.824166 0.086 Uiso calc U P R 0.224(14) C 3
H H8F2 0.556108 1.085183 0.777035 0.086 Uiso calc U P R 0.224(14) C 3
O O2F 0.5591(16) 1.038(4) 0.861(2) 0.089(8) Uiso d U P D 0.224(14) C 3
C C9F 0.5715(16) 1.034(4) 0.933(2) 0.101(10) Uiso d U P D 0.224(14) C 3
H H9F1 0.579583 0.983801 0.948187 0.122 Uiso calc U P R 0.224(14) C 3
H H9F2 0.550089 1.046657 0.943747 0.122 Uiso calc U P R 0.224(14) C 3
C C10F 0.6036(15) 1.083(3) 0.966(3) 0.09(3) Uiso d . P D 0.224(14) C 3
H H10K 0.5976 1.120737 0.991837 0.114 Uiso calc U P R 0.224(14) C 3
H H10L 0.611923 1.105941 0.933816 0.114 Uiso calc U P R 0.224(14) C 3
O O3F 0.6324(13) 1.029(3) 1.011(3) 0.097(9) Uiso d U P D 0.224(14) C 3
C C11F 0.6683(13) 1.060(3) 1.045(4) 0.088(9) Uiso d U P D 0.224(14) C 3
H H11K 0.667858 1.094057 1.078884 0.105 Uiso calc U P R 0.224(14) C 3
H H11L 0.674853 1.087281 1.012542 0.105 Uiso calc U P R 0.224(14) C 3
C C12F 0.6990(17) 1.003(3) 1.079(2) 0.07(2) Uiso d . P D 0.224(14) C 3
H H12K 0.72163 1.025257 1.115724 0.083 Uiso calc U P R 0.224(14) C 3
H H12L 0.688927 0.965129 1.098935 0.083 Uiso calc U P R 0.224(14) C 3
O O4F 0.7096(14) 0.972(2) 1.029(2) 0.080(8) Uiso d U P D 0.224(14) C 3
C C13F 0.7360(15) 0.916(2) 1.054(2) 0.059(14) Uiso d . P D 0.224(14) C 3
H H13K 0.726433 0.880363 1.077366 0.071 Uiso calc U P R 0.224(14) C 3
H H13L 0.760658 0.934974 1.088124 0.071 Uiso calc U P R 0.224(14) C 3
C C14F 0.7424(13) 0.879(3) 1.001(2) 0.060(17) Uiso d . P D 0.224(14) C 3
H H14K 0.749767 0.915123 0.975537 0.072 Uiso calc U P R 0.224(14) C 3
H H14L 0.764134 0.844942 1.021641 0.072 Uiso calc U P R 0.224(14) C 3
O O5F 0.7105(12) 0.840(3) 0.955(2) 0.062(7) Uiso d U P D 0.224(14) C 3
C C15F 0.7172(12) 0.822(4) 0.897(2) 0.047(19) Uiso d . P D 0.224(14) C 3
H H15K 0.73905 0.788256 0.91004 0.056 Uiso calc U P R 0.224(14) C 3
H H15L 0.722706 0.865551 0.877164 0.056 Uiso calc U P R 0.224(14) C 3
C C16F 0.6810(14) 0.787(4) 0.849(3) 0.06(3) Uiso d . P D 0.224(14) C 3
H H16K 0.684356 0.770289 0.808905 0.068 Uiso calc U P R 0.224(14) C 3
H H16L 0.675578 0.744319 0.870236 0.068 Uiso calc U P R 0.224(14) C 3
O O6F 0.6487(13) 0.837(4) 0.828(5) 0.036(19) Uiso d . P D 0.224(14) C 3
N N1F 0.5666(13) 0.657(2) 0.669(2) 0.05(2) Uiso d . P D 0.224(14) C 3
H H1F 0.546709 0.653771 0.629961 0.063 Uiso calc U P R 0.224(14) C 3
C C17F 0.5855(10) 0.595(2) 0.6930(17) 0.08(6) Uiso d . P D 0.224(14) C 3
N N2F 0.5434(11) 0.499(2) 0.6203(18) 0.052(8) Uiso d U P D 0.224(14) C 3
H H2F1 0.522857 0.526368 0.608587 0.062 Uiso calc U P R 0.224(14) C 3
C C18F 0.5764(9) 0.526(2) 0.6729(14) 0.05(2) Uiso d . P D 0.224(14) C 3
C C19F 0.6113(10) 0.498(2) 0.7239(17) 0.07(3) Uiso d . P D 0.224(14) C 3
O O8F 0.6271(13) 0.439(2) 0.743(2) 0.037(12) Uiso d . P D 0.224(14) C 3
C C20F 0.6224(10) 0.573(3) 0.7474(15) 0.08(4) Uiso d . P D 0.224(14) C 3
O O7F 0.6503(11) 0.602(3) 0.7924(19) 0.047(7) Uiso d U P D 0.224(14) C 3
C C21F 0.5386(13) 0.437(2) 0.584(2) 0.059(8) Uiso d U P D 0.224(14) C 3
C C22F 0.5075(11) 0.432(3) 0.5205(19) 0.047(16) Uiso d . P D 0.224(14) C 3
H H22F 0.492584 0.474413 0.502586 0.056 Uiso calc U P R 0.224(14) C 3
C C23F 0.4979(12) 0.372(3) 0.484(2) 0.08(2) Uiso d . P D 0.224(14) C 3
C C24F 0.5179(14) 0.308(3) 0.505(3) 0.076(9) Uiso d U P D 0.224(14) C 3
H H24F 0.511053 0.264902 0.47933 0.091 Uiso calc U P R 0.224(14) C 3
C C25F 0.5488(15) 0.312(3) 0.568(3) 0.14(5) Uiso d . P D 0.224(14) C 3
C C26F 0.5597(13) 0.374(3) 0.608(2) 0.07(2) Uiso d . P D 0.224(14) C 3
H H26F 0.581052 0.372898 0.650805 0.078 Uiso calc U P R 0.224(14) C 3
C C27F 0.4617(11) 0.3703(18) 0.411(2) 0.074(9) Uiso d U P D 0.168(5) C 3
F F1F 0.4645(17) 0.354(3) 0.356(3) 0.098(12) Uiso d U P D 0.168(5) C 3
F F2F 0.4391(10) 0.4256(16) 0.3981(16) 0.046(9) Uiso d . P D 0.168(5) C 3
F F3F 0.4424(11) 0.3205(18) 0.4243(18) 0.056(10) Uiso d . P D 0.168(5) C 3
C C28F 0.5744(10) 0.2509(19) 0.6031(16) 0.081(10) Uiso d U P D 0.224(14) C 3
F F4F 0.5734(9) 0.2027(18) 0.5592(13) 0.052(9) Uiso d . P D 0.224(14) C 3
F F5F 0.5627(9) 0.2195(18) 0.6439(14) 0.056(9) Uiso d . P D 0.224(14) C 3
F F6F 0.6102(10) 0.265(2) 0.6429(18) 0.081(14) Uiso d . P D 0.224(14) C 3
Na Na1C 0.2202(2) 0.4358(4) 0.3637(5) 0.059(2) Uani d U P D 0.644(10) E 1
O O9C 0.1776(5) 0.5054(10) 0.3881(10) 0.075(6) Uani d . P D 0.644(10) E 1
C C1C 0.3605(6) 0.5490(11) 0.3784(10) 0.046(7) Uani d . P D 0.644(10) E 1
C C2C 0.3193(5) 0.5581(15) 0.3436(10) 0.036(5) Uani d . P D 0.644(10) E 1
H H2C 0.308455 0.579859 0.300383 0.043 Uiso calc U P R 0.644(10) E 1
C C3C 0.2968(7) 0.5367(14) 0.3708(12) 0.051(9) Uani d . P D 0.644(10) E 1
C C4C 0.3111(6) 0.5088(13) 0.4348(12) 0.052(6) Uani d . P D 0.644(10) E 1
C C5C 0.3528(7) 0.5086(17) 0.4711(13) 0.084(11) Uani d . P D 0.644(10) E 1
H H5C 0.364262 0.498087 0.517806 0.101 Uiso calc U P R 0.644(10) E 1
C C6C 0.3747(5) 0.5223(13) 0.4411(11) 0.053(6) Uani d . P D 0.644(10) E 1
H H6C 0.401421 0.513229 0.464253 0.064 Uiso calc U P R 0.644(10) E 1
O O1C 0.2844(4) 0.4879(8) 0.4571(8) 0.059(4) Uani d . P D 0.644(10) E 1
C C7C 0.2979(6) 0.4490(14) 0.5192(11) 0.076(7) Uani d . P D 0.644(10) E 1
H H7C1 0.311838 0.481841 0.557352 0.092 Uiso calc U P R 0.644(10) E 1
H H7C2 0.315628 0.410314 0.519729 0.092 Uiso calc U P R 0.644(10) E 1
C C8C 0.2645(6) 0.4173(13) 0.5260(11) 0.085(7) Uani d . P D 0.644(10) E 1
H H8C1 0.245712 0.455467 0.521662 0.102 Uiso calc U P R 0.644(10) E 1
H H8C2 0.272917 0.394473 0.570649 0.102 Uiso calc U P R 0.644(10) E 1
O O2C 0.2467(3) 0.3626(7) 0.4719(9) 0.057(4) Uani d . P D 0.644(10) E 1
C C9C 0.2676(6) 0.3004(11) 0.4691(15) 0.083(6) Uani d U P D 0.644(10) E 1
H H9C1 0.28533 0.286874 0.51565 0.099 Uiso calc U P R 0.644(10) E 1
H H9C2 0.283366 0.313465 0.445351 0.099 Uiso calc U P R 0.644(10) E 1
C C10C 0.2440(6) 0.2353(14) 0.4352(10) 0.082(6) Uani d U P D 0.644(10) E 1
H H10E 0.261171 0.196083 0.434484 0.098 Uiso calc U P R 0.644(10) E 1
H H10F 0.230076 0.218379 0.461124 0.098 Uiso calc U P R 0.644(10) E 1
O O3C 0.2160(4) 0.2522(9) 0.3650(7) 0.088(4) Uani d U P D 0.644(10) E 1
C C11C 0.1765(5) 0.2667(13) 0.3553(13) 0.088(7) Uani d U P D 0.644(10) E 1
H H11E 0.164867 0.221539 0.3615 0.105 Uiso calc U P R 0.644(10) E 1
H H11F 0.177002 0.30162 0.389575 0.105 Uiso calc U P R 0.644(10) E 1
C C12C 0.1549(7) 0.2935(11) 0.2934(12) 0.081(6) Uani d U P D 0.644(10) E 1
H H12E 0.127589 0.290712 0.284463 0.098 Uiso calc U P R 0.644(10) E 1
H H12F 0.158546 0.263272 0.259495 0.098 Uiso calc U P R 0.644(10) E 1
O O4C 0.1641(4) 0.3656(8) 0.2859(10) 0.073(5) Uani d U P D 0.644(10) E 1
C C13C 0.1473(6) 0.3908(13) 0.2176(13) 0.068(7) Uani d . P D 0.644(10) E 1
H H13E 0.160324 0.368062 0.192364 0.082 Uiso calc U P R 0.644(10) E 1
H H13F 0.119875 0.377487 0.195543 0.082 Uiso calc U P R 0.644(10) E 1
C C14C 0.1512(5) 0.4666(12) 0.2171(12) 0.063(7) Uani d . P D 0.644(10) E 1
H H14E 0.139433 0.489229 0.244424 0.076 Uiso calc U P R 0.644(10) E 1
H H14F 0.13789 0.484911 0.170527 0.076 Uiso calc U P R 0.644(10) E 1
O O5C 0.1917(4) 0.4846(8) 0.2447(8) 0.056(5) Uani d . P D 0.644(10) E 1
C C15C 0.1981(6) 0.5606(12) 0.2463(13) 0.055(8) Uani d . P D 0.644(10) E 1
H H15E 0.18916 0.584722 0.27707 0.066 Uiso calc U P R 0.644(10) E 1
H H15F 0.18451 0.581752 0.200876 0.066 Uiso calc U P R 0.644(10) E 1
C C16C 0.2404(6) 0.5686(13) 0.2711(10) 0.055(7) Uani d . P D 0.644(10) E 1
H H16E 0.249469 0.541895 0.241882 0.066 Uiso calc U P R 0.644(10) E 1
H H16F 0.247369 0.619999 0.271751 0.066 Uiso calc U P R 0.644(10) E 1
O O6C 0.2572(3) 0.5391(7) 0.3388(6) 0.052(4) Uani d U P D 0.644(10) E 1
N N1C 0.3849(4) 0.5710(8) 0.3494(9) 0.055(6) Uani d . P D 0.644(10) E 1
H H1C 0.408951 0.577115 0.378436 0.066 Uiso calc U P R 0.644(10) E 1
C C17C 0.3781(5) 0.5842(6) 0.2850(8) 0.051(6) Uani d . P D 0.644(10) E 1
N N2C 0.4396(4) 0.6182(8) 0.2873(9) 0.052(5) Uani d . P D 0.644(10) E 1
H H2C1 0.451299 0.608464 0.330562 0.063 Uiso calc U P R 0.644(10) E 1
C C18C 0.4013(4) 0.6045(6) 0.2577(9) 0.052(6) Uani d . P D 0.644(10) E 1
C C19C 0.3694(4) 0.6047(6) 0.1894(8) 0.048(4) Uani d U P D 0.644(10) E 1
O O8C 0.3649(4) 0.6176(8) 0.1312(7) 0.072(4) Uani d . P D 0.644(10) E 1
C C20C 0.3448(4) 0.5836(6) 0.2168(9) 0.078(10) Uani d . P D 0.644(10) E 1
O O7C 0.3088(3) 0.5687(9) 0.1964(8) 0.062(4) Uani d . P D 0.644(10) E 1
C C21C 0.4628(4) 0.6456(10) 0.2588(8) 0.056(5) Uani d . P D 0.644(10) E 1
C C22C 0.5005(5) 0.6607(9) 0.2997(8) 0.076(9) Uani d . P D 0.644(10) E 1
H H22C 0.510044 0.655542 0.347019 0.091 Uiso calc U P R 0.644(10) E 1
C C23C 0.5235(4) 0.6824(9) 0.2730(8) 0.064(5) Uani d . P D 0.644(10) E 1
C C24C 0.5116(4) 0.6909(11) 0.2066(8) 0.072(6) Uani d . P D 0.644(10) E 1
H H24C 0.528519 0.706597 0.188385 0.086 Uiso calc U P R 0.644(10) E 1
C C25C 0.4734(4) 0.6759(11) 0.1657(7) 0.075(6) Uani d . P D 0.644(10) E 1
C C26C 0.4503(4) 0.6550(11) 0.1916(8) 0.073(6) Uani d . P D 0.644(10) E 1
H H26C 0.424112 0.646293 0.162624 0.088 Uiso calc U P R 0.644(10) E 1
C C27C 0.5664(6) 0.6994(15) 0.3203(10) 0.089(8) Uani d . P D 0.644(10) E 1
F F1C 0.5719(6) 0.6975(17) 0.3840(9) 0.12(2) Uani d . P D 0.644(10) E 1
F F2C 0.5767(5) 0.7593(10) 0.3033(9) 0.131(6) Uani d U P D 0.644(10) E 1
F F3C 0.5874(3) 0.6471(9) 0.3129(7) 0.091(4) Uani d . P D 0.644(10) E 1
C C28C 0.4583(4) 0.6816(9) 0.0924(13) 0.088(7) Uani d U P D 0.644(10) E 1
F F4C 0.4525(5) 0.6177(11) 0.0615(8) 0.132(7) Uani d . P D 0.644(10) E 1
F F5C 0.4813(5) 0.7154(10) 0.0716(7) 0.120(6) Uani d . P D 0.644(10) E 1
F F6C 0.4249(4) 0.7139(10) 0.0624(7) 0.118(5) Uani d U P D 0.644(10) E 1
N N1ZC 0.2621(7) 0.3714(14) 0.3102(14) 0.104(7) Uani d . P . 0.644(10) E 1
C C1ZC 0.2543(10) 0.3328(15) 0.2616(17) 0.120(11) Uani d . P . 0.644(10) E 1
C C2ZC 0.2460(12) 0.2830(15) 0.2153(16) 0.136(12) Uani d . P . 0.644(10) E 1
Na Na1G 0.2146(5) 0.4408(9) 0.3824(8) 0.069(5) Uiso d U P D 0.356(10) E 2
O O9G 0.1699(8) 0.5084(16) 0.3977(16) 0.042(9) Uiso d . P D 0.356(10) E 2
C C1G 0.3544(10) 0.551(3) 0.3935(17) 0.048(16) Uiso d . P D 0.356(10) E 2
C C2G 0.3129(10) 0.548(6) 0.354(2) 0.08(3) Uiso d . P D 0.356(10) E 2
H H2G 0.302373 0.553625 0.30631 0.1 Uiso calc U P R 0.356(10) E 2
C C3G 0.2903(9) 0.538(4) 0.3833(18) 0.043(16) Uiso d . P D 0.356(10) E 2
C C4G 0.3048(8) 0.516(3) 0.4494(16) 0.045(16) Uiso d . P D 0.356(10) E 2
C C5G 0.3461(9) 0.504(3) 0.4844(17) 0.039(11) Uiso d . P D 0.356(10) E 2
H H5G 0.35682 0.481535 0.527253 0.046 Uiso calc U P R 0.356(10) E 2
C C6G 0.3682(9) 0.525(2) 0.4566(17) 0.034(12) Uiso d . P D 0.356(10) E 2
H H6G 0.395174 0.522689 0.482148 0.041 Uiso calc U P R 0.356(10) E 2
O O1G 0.2772(7) 0.5044(17) 0.4716(12) 0.077(15) Uiso d . P D 0.356(10) E 2
C C7G 0.2911(10) 0.477(2) 0.5386(15) 0.066(14) Uiso d . P D 0.356(10) E 2
H H7G1 0.301034 0.516666 0.571534 0.08 Uiso calc U P R 0.356(10) E 2
H H7G2 0.312097 0.4421 0.547264 0.08 Uiso calc U P R 0.356(10) E 2
C C8G 0.2585(15) 0.441(3) 0.545(2) 0.15(4) Uiso d . P D 0.356(10) E 2
H H8G1 0.237103 0.475098 0.534437 0.185 Uiso calc U P R 0.356(10) E 2
H H8G2 0.266565 0.422743 0.591256 0.185 Uiso calc U P R 0.356(10) E 2
O O2G 0.2464(9) 0.3797(16) 0.4960(14) 0.091(16) Uiso d . P D 0.356(10) E 2
C C9G 0.2730(11) 0.326(2) 0.497(2) 0.085(14) Uiso d . P D 0.356(10) E 2
H H9G1 0.283202 0.300204 0.540461 0.102 Uiso calc U P R 0.356(10) E 2
H H9G2 0.294797 0.349171 0.4922 0.102 Uiso calc U P R 0.356(10) E 2
C C10G 0.2538(13) 0.271(2) 0.4393(15) 0.072(8) Uiso d U P D 0.356(10) E 2
H H10M 0.27207 0.232383 0.442575 0.087 Uiso calc U P R 0.356(10) E 2
H H10N 0.231227 0.249435 0.442121 0.087 Uiso calc U P R 0.356(10) E 2
O O3G 0.2419(6) 0.3105(11) 0.3743(9) 0.060(5) Uiso d U P D 0.356(10) E 2
C C11G 0.2129(7) 0.2732(16) 0.3141(13) 0.057(8) Uiso d . P D 0.356(10) E 2
H H11M 0.212412 0.295279 0.272855 0.068 Uiso calc U P R 0.356(10) E 2
H H11N 0.220069 0.221847 0.314904 0.068 Uiso calc U P R 0.356(10) E 2
C C12G 0.1772(11) 0.2780(16) 0.313(2) 0.071(8) Uiso d U P D 0.356(10) E 2
H H12M 0.17768 0.254851 0.35401 0.085 Uiso calc U P R 0.356(10) E 2
H H12N 0.158476 0.251737 0.273575 0.085 Uiso calc U P R 0.356(10) E 2
O O4G 0.1648(7) 0.3530(13) 0.3104(15) 0.071(11) Uiso d . P D 0.356(10) E 2
C C13G 0.1470(12) 0.374(2) 0.2396(18) 0.055(14) Uiso d . P D 0.356(10) E 2
H H13M 0.160478 0.350181 0.215809 0.066 Uiso calc U P R 0.356(10) E 2
H H13N 0.120002 0.357789 0.218836 0.066 Uiso calc U P R 0.356(10) E 2
C C14G 0.1480(10) 0.449(2) 0.231(2) 0.063(17) Uiso d . P D 0.356(10) E 2
H H14M 0.133988 0.473056 0.254124 0.076 Uiso calc U P R 0.356(10) E 2
H H14N 0.135182 0.460878 0.182997 0.076 Uiso calc U P R 0.356(10) E 2
O O5G 0.1870(8) 0.4739(17) 0.2594(12) 0.058(12) Uiso d . P D 0.356(10) E 2
C C15G 0.1918(10) 0.549(2) 0.252(2) 0.050(17) Uiso d . P D 0.356(10) E 2
H H15M 0.179292 0.576718 0.27522 0.06 Uiso calc U P R 0.356(10) E 2
H H15N 0.179792 0.561755 0.203843 0.06 Uiso calc U P R 0.356(10) E 2
C C16G 0.2330(10) 0.565(2) 0.2814(16) 0.051(17) Uiso d . P D 0.356(10) E 2
H H16M 0.245155 0.540568 0.255637 0.061 Uiso calc U P R 0.356(10) E 2
H H16N 0.2368 0.617806 0.279261 0.061 Uiso calc U P R 0.356(10) E 2
O O6G 0.2504(6) 0.5413(15) 0.3506(12) 0.052(6) Uiso d U P D 0.356(10) E 2
N N1G 0.3797(9) 0.5540(17) 0.3623(13) 0.032(8) Uiso d . P D 0.356(10) E 2
H H1G 0.403881 0.546541 0.389855 0.038 Uiso calc U P R 0.356(10) E 2
C C17G 0.3735(8) 0.567(2) 0.2985(13) 0.031(9) Uiso d . P D 0.356(10) E 2
N N2G 0.4358(7) 0.5987(18) 0.3004(14) 0.039(9) Uiso d . P D 0.356(10) E 2
H H2G1 0.447359 0.593531 0.344327 0.047 Uiso calc U P R 0.356(10) E 2
C C18G 0.3975(8) 0.583(3) 0.2714(15) 0.062(16) Uiso d . P D 0.356(10) E 2
C C19G 0.3679(9) 0.571(2) 0.2016(14) 0.062(7) Uiso d U P D 0.356(10) E 2
O O8G 0.3656(9) 0.5828(18) 0.1444(14) 0.074(9) Uiso d . P D 0.356(10) E 2
C C20G 0.3412(7) 0.564(3) 0.2292(15) 0.052(10) Uiso d . P D 0.356(10) E 2
O O7G 0.3056(8) 0.549(3) 0.212(2) 0.101(19) Uiso d . P D 0.356(10) E 2
C C21G 0.4595(9) 0.6220(18) 0.2700(16) 0.060(14) Uiso d . P D 0.356(10) E 2
C C22G 0.4980(8) 0.6361(15) 0.3075(17) 0.053(11) Uiso d . P D 0.356(10) E 2
H H22G 0.507988 0.635279 0.355129 0.064 Uiso calc U P R 0.356(10) E 2
C C23G 0.5215(8) 0.6506(13) 0.2795(16) 0.079(16) Uiso d . P D 0.356(10) E 2
C C24G 0.5080(10) 0.6521(17) 0.2124(17) 0.11(2) Uiso d . P D 0.356(10) E 2
H H24G 0.524288 0.662361 0.191216 0.129 Uiso calc U P R 0.356(10) E 2
C C25G 0.4688(10) 0.6379(15) 0.1747(14) 0.090(17) Uiso d . P D 0.356(10) E 2
C C26G 0.4453(11) 0.6239(18) 0.2015(17) 0.092(19) Uiso d . P D 0.356(10) E 2
H H26G 0.418894 0.615108 0.173983 0.11 Uiso calc U P R 0.356(10) E 2
C C27G 0.5658(9) 0.667(2) 0.3221(19) 0.082(18) Uiso d . P D 0.356(10) E 2
F F1G 0.5727(14) 0.697(2) 0.3808(16) 0.11(3) Uiso d . P D 0.356(10) E 2
F F2G 0.5818(9) 0.706(2) 0.2921(16) 0.114(10) Uiso d . P D 0.356(10) E 2
F F3G 0.5820(8) 0.6020(17) 0.3318(15) 0.109(10) Uiso d . P D 0.356(10) E 2
C C28G 0.4531(9) 0.6380(18) 0.1014(16) 0.088(9) Uiso d U P D 0.356(10) E 2
F F4G 0.4535(11) 0.5716(18) 0.0766(18) 0.135(14) Uiso d . P D 0.356(10) E 2
F F5G 0.4735(12) 0.676(2) 0.077(2) 0.144(17) Uiso d . P D 0.356(10) E 2
F F6G 0.4177(8) 0.6614(18) 0.0660(15) 0.117(10) Uiso d . P D 0.356(10) E 2
O O1ZG 0.279(2) 0.391(4) 0.272(4) 0.11(2) Uiso d . P . 0.15 F 3
C C1D 0.3675(4) 0.7529(8) 0.3129(8) 0.058(4) Uani d U P D 0.809(16) G 1
C C2D 0.3307(5) 0.7481(9) 0.2593(9) 0.057(7) Uani d . P D 0.809(16) G 1
H H2D 0.309851 0.734155 0.268527 0.068 Uiso calc U P R 0.809(16) G 1
C C3D 0.3242(5) 0.7624(12) 0.1956(8) 0.058(6) Uani d . P D 0.809(16) G 1
C C4D 0.3540(4) 0.7830(13) 0.1806(8) 0.060(5) Uani d . P D 0.809(16) G 1
C C5D 0.3904(4) 0.7882(12) 0.2306(8) 0.063(5) Uani d . P D 0.809(16) G 1
H H5D 0.41091 0.801279 0.219901 0.075 Uiso calc U P R 0.809(16) G 1
C C6D 0.3976(4) 0.7743(8) 0.2975(8) 0.063(4) Uani d U P D 0.809(16) G 1
H H6D 0.422751 0.779328 0.33225 0.076 Uiso calc U P R 0.809(16) G 1
O O1D 0.3437(3) 0.7988(10) 0.1142(6) 0.065(3) Uani d . P D 0.809(16) G 1
C C7D 0.3724(5) 0.8329(15) 0.0985(8) 0.080(6) Uani d . P D 0.809(16) G 1
H H7D1 0.393518 0.798856 0.105752 0.096 Uiso calc U P R 0.809(16) G 1
H H7D2 0.383097 0.87554 0.127483 0.096 Uiso calc U P R 0.809(16) G 1
C C8D 0.3528(8) 0.8551(18) 0.0255(12) 0.113(8) Uani d . P D 0.809(16) G 1
H H8D1 0.337336 0.814876 -0.002458 0.136 Uiso calc U P R 0.809(16) G 1
H H8D2 0.372062 0.86911 0.009157 0.136 Uiso calc U P R 0.809(16) G 1
O O2D 0.3273(4) 0.9188(11) 0.0221(6) 0.085(4) Uani d . P D 0.809(16) G 1
C C9D 0.3087(7) 0.9520(15) -0.0440(10) 0.088(6) Uani d U P D 0.809(16) G 1
H H9D1 0.328027 0.966555 -0.059878 0.105 Uiso calc U P R 0.809(16) G 1
H H9D2 0.290798 0.917499 -0.076675 0.105 Uiso calc U P R 0.809(16) G 1
C C10D 0.2887(6) 1.0123(15) -0.0384(10) 0.100(6) Uani d U P D 0.809(16) G 1
H H10G 0.282636 1.043725 -0.07797 0.12 Uiso calc U P R 0.809(16) G 1
H H10H 0.305262 1.039844 0.002181 0.12 Uiso calc U P R 0.809(16) G 1
O O3D 0.2522(4) 0.9927(9) -0.0339(5) 0.082(4) Uani d . P D 0.809(16) G 1
C C11D 0.2217(5) 0.9763(12) -0.0979(9) 0.081(5) Uani d U P D 0.809(16) G 1
H H11G 0.228739 0.935255 -0.118983 0.097 Uiso calc U P R 0.809(16) G 1
H H11H 0.216006 1.018457 -0.128273 0.097 Uiso calc U P R 0.809(16) G 1
C C12D 0.1885(5) 0.9582(12) -0.0861(8) 0.080(5) Uani d . P D 0.809(16) G 1
H H12G 0.165269 0.956985 -0.129404 0.096 Uiso calc U P R 0.809(16) G 1
H H12H 0.184725 0.995404 -0.057291 0.096 Uiso calc U P R 0.809(16) G 1
O O4D 0.1941(4) 0.8875(10) -0.0530(6) 0.074(4) Uani d . P D 0.809(16) G 1
C C13D 0.1688(5) 0.8760(11) -0.0229(8) 0.072(5) Uani d U P D 0.809(16) G 1
H H13G 0.14202 0.878029 -0.057849 0.087 Uiso calc U P R 0.809(16) G 1
H H13H 0.172212 0.914831 0.010009 0.087 Uiso calc U P R 0.809(16) G 1
C C14D 0.1756(4) 0.8056(13) 0.0116(8) 0.076(6) Uani d . P D 0.809(16) G 1
H H14G 0.156101 0.796885 0.028622 0.091 Uiso calc U P R 0.809(16) G 1
H H14H 0.173793 0.766544 -0.020268 0.091 Uiso calc U P R 0.809(16) G 1
O O5D 0.2128(3) 0.8062(8) 0.0659(6) 0.057(4) Uani d . P D 0.809(16) G 1
C C15D 0.2210(4) 0.7352(9) 0.0953(8) 0.056(4) Uani d U P D 0.809(16) G 1
H H15G 0.223505 0.70047 0.063422 0.068 Uiso calc U P R 0.809(16) G 1
H H15H 0.199948 0.718894 0.106387 0.068 Uiso calc U P R 0.809(16) G 1
C C16D 0.2581(5) 0.7398(11) 0.1586(8) 0.059(5) Uani d . P D 0.809(16) G 1
H H16G 0.255948 0.777533 0.188497 0.071 Uiso calc U P R 0.809(16) G 1
H H16H 0.263046 0.693266 0.182801 0.071 Uiso calc U P R 0.809(16) G 1
O O6D 0.2892(3) 0.7564(12) 0.1424(7) 0.062(5) Uani d . P D 0.809(16) G 1
N N1D 0.3763(4) 0.7341(7) 0.3798(7) 0.055(3) Uani d U P D 0.809(16) G 1
H H1D 0.400697 0.725484 0.405319 0.066 Uiso calc U P R 0.809(16) G 1
C C17D 0.3539(4) 0.7277(8) 0.4094(7) 0.052(4) Uani d U P D 0.809(16) G 1
N N2D 0.3944(4) 0.6825(8) 0.5229(7) 0.057(4) Uani d U P D 0.809(16) G 1
H H2D1 0.414588 0.686688 0.514428 0.068 Uiso calc U P R 0.809(16) G 1
C C18D 0.3212(5) 0.7142(9) 0.4617(8) 0.061(4) Uani d U P D 0.809(16) G 1
C C19D 0.3608(6) 0.7053(8) 0.4741(9) 0.055(7) Uani d . P D 0.809(16) G 1
O O8D 0.3032(5) 0.7135(9) 0.4943(7) 0.081(4) Uani d . P D 0.809(16) G 1
C C20D 0.3125(5) 0.7359(11) 0.3912(9) 0.066(6) Uani d . P D 0.809(16) G 1
O O7D 0.2827(4) 0.7503(10) 0.3422(8) 0.083(6) Uani d . P D 0.809(16) G 1
C C21D 0.4010(6) 0.6534(10) 0.5845(10) 0.077(12) Uani d U P D 0.809(16) G 1
C C22D 0.4357(4) 0.6235(7) 0.6228(8) 0.060(9) Uani d U P D 0.809(16) G 1
H H22D 0.454356 0.621894 0.605543 0.072 Uiso calc U P R 0.809(16) G 1
C C23D 0.4449(4) 0.5950(7) 0.6865(9) 0.074(5) Uani d U P D 0.809(16) G 1
C C24D 0.4197(5) 0.5946(9) 0.7152(9) 0.079(5) Uani d U P D 0.809(16) G 1
H H24D 0.426139 0.574876 0.758503 0.095 Uiso calc U P R 0.809(16) G 1
C C25D 0.3822(5) 0.6266(10) 0.6747(10) 0.074(4) Uani d U P D 0.809(16) G 1
C C26D 0.3741(5) 0.6548(10) 0.6122(9) 0.070(4) Uani d U P D 0.809(16) G 1
H H26D 0.349644 0.675758 0.586947 0.084 Uiso calc U P R 0.809(16) G 1
C C27D 0.4840(5) 0.5647(11) 0.7253(10) 0.085(5) Uani d U P D 0.809(16) G 1
F F1D 0.5102(3) 0.6166(8) 0.7487(7) 0.107(5) Uani d U P D 0.809(16) G 1
F F2D 0.4955(5) 0.5206(12) 0.6889(9) 0.141(7) Uani d . P D 0.809(16) G 1
F F3D 0.4880(3) 0.5272(8) 0.7811(7) 0.091(4) Uani d . P D 0.809(16) G 1
C C28D 0.3559(5) 0.6278(12) 0.7045(10) 0.089(5) Uani d U P D 0.809(16) G 1
F F4D 0.3664(5) 0.5955(12) 0.7639(8) 0.115(7) Uani d . P D 0.809(16) G 1
F F5D 0.3208(4) 0.5992(11) 0.6630(6) 0.118(5) Uani d U P D 0.809(16) G 1
F F6D 0.3475(6) 0.6948(8) 0.7161(12) 0.127(6) Uani d . P D 0.809(16) G 1
C C1H 0.3629(15) 0.7412(18) 0.320(2) 0.052(8) Uiso d U P D 0.191(16) G 2
C C2H 0.3262(14) 0.7357(19) 0.265(2) 0.03(2) Uiso d . P D 0.191(16) G 2
H H2H 0.304623 0.725431 0.273646 0.034 Uiso calc U P R 0.191(16) G 2
C C3H 0.3213(12) 0.7446(17) 0.201(2) 0.05(3) Uiso d . P D 0.191(16) G 2
C C4H 0.3515(13) 0.7596(15) 0.185(2) 0.07(4) Uiso d . P D 0.191(16) G 2
C C5H 0.3877(14) 0.766(2) 0.236(2) 0.07(4) Uiso d . P D 0.191(16) G 2
H H5H 0.408874 0.775874 0.226665 0.083 Uiso calc U P R 0.191(16) G 2
C C6H 0.3932(15) 0.756(2) 0.303(2) 0.054(8) Uiso d U P D 0.191(16) G 2
H H6H 0.418352 0.76064 0.33848 0.064 Uiso calc U P R 0.191(16) G 2
O O1H 0.3434(15) 0.768(2) 0.119(2) 0.08(3) Uiso d . P D 0.191(16) G 2
C C7H 0.3748(16) 0.792(5) 0.104(3) 0.10(4) Uiso d . P D 0.191(16) G 2
H H7H1 0.393517 0.75244 0.112437 0.118 Uiso calc U P R 0.191(16) G 2
H H7H2 0.388034 0.833094 0.133316 0.118 Uiso calc U P R 0.191(16) G 2
C C8H 0.358(2) 0.814(4) 0.031(3) 0.07(2) Uiso d . P D 0.191(16) G 2
H H8H1 0.338657 0.778271 0.002362 0.086 Uiso calc U P R 0.191(16) G 2
H H8H2 0.37802 0.818325 0.01473 0.086 Uiso calc U P R 0.191(16) G 2
O O2H 0.338(2) 0.887(3) 0.026(2) 0.07(2) Uiso d . P D 0.191(16) G 2
C C9H 0.3176(13) 0.915(3) -0.042(2) 0.040(14) Uiso d . P D 0.191(16) G 2
H H9H1 0.33605 0.928625 -0.060326 0.048 Uiso calc U P R 0.191(16) G 2
H H9H2 0.300854 0.876342 -0.071208 0.048 Uiso calc U P R 0.191(16) G 2
C C10H 0.2956(11) 0.974(3) -0.042(3) 0.034(15) Uiso d . P D 0.191(16) G 2
H H10O 0.289022 1.002316 -0.08403 0.04 Uiso calc U P R 0.191(16) G 2
H H10P 0.310335 1.005388 -0.00351 0.04 Uiso calc U P R 0.191(16) G 2
O O3H 0.2593(10) 0.949(3) -0.039(2) 0.071(16) Uiso d . P D 0.191(16) G 2
C C11H 0.2276(12) 0.937(4) -0.103(2) 0.071(9) Uiso d U P D 0.191(16) G 2
H H11O 0.233058 0.896072 -0.126405 0.086 Uiso calc U P R 0.191(16) G 2
H H11P 0.22287 0.980466 -0.131781 0.086 Uiso calc U P R 0.191(16) G 2
C C12H 0.1943(11) 0.921(3) -0.090(2) 0.028(13) Uiso d . P D 0.191(16) G 2
H H12O 0.171059 0.920444 -0.133706 0.034 Uiso calc U P R 0.191(16) G 2
H H12P 0.191074 0.960445 -0.062613 0.034 Uiso calc U P R 0.191(16) G 2
O O4H 0.1979(17) 0.852(3) -0.056(3) 0.08(2) Uiso d . P D 0.191(16) G 2
C C13H 0.1714(15) 0.842(3) -0.027(3) 0.051(9) Uiso d U P D 0.191(16) G 2
H H13O 0.145175 0.843339 -0.064222 0.061 Uiso calc U P R 0.191(16) G 2
H H13P 0.173887 0.882908 0.002916 0.061 Uiso calc U P R 0.191(16) G 2
C C14H 0.1759(14) 0.774(3) 0.011(2) 0.04(2) Uiso d . P D 0.191(16) G 2
H H14O 0.153981 0.767287 0.02179 0.052 Uiso calc U P R 0.191(16) G 2
H H14P 0.177428 0.732704 -0.016239 0.052 Uiso calc U P R 0.191(16) G 2
O O5H 0.2107(12) 0.782(2) 0.070(2) 0.025(12) Uiso d . P D 0.191(16) G 2
C C15H 0.2189(15) 0.709(3) 0.097(3) 0.056(8) Uiso d U P D 0.191(16) G 2
H H15O 0.22263 0.676052 0.065141 0.067 Uiso calc U P R 0.191(16) G 2
H H15P 0.19751 0.690241 0.10629 0.067 Uiso calc U P R 0.191(16) G 2
C C16H 0.2552(11) 0.714(3) 0.162(2) 0.020(16) Uiso d . P D 0.191(16) G 2
H H16O 0.251136 0.748002 0.193028 0.025 Uiso calc U P R 0.191(16) G 2
H H16P 0.261637 0.666455 0.183751 0.025 Uiso calc U P R 0.191(16) G 2
O O6H 0.2860(12) 0.739(3) 0.148(2) 0.06(3) Uiso d . P D 0.191(16) G 2
N N1H 0.3700(15) 0.733(2) 0.388(2) 0.052(8) Uiso d U P D 0.191(16) G 2
H H1H 0.394447 0.731425 0.415579 0.063 Uiso calc U P R 0.191(16) G 2
C C17H 0.3475(13) 0.726(2) 0.417(2) 0.048(8) Uiso d U P D 0.191(16) G 2
N N2H 0.3915(13) 0.695(3) 0.531(2) 0.041(8) Uiso d U P D 0.191(16) G 2
H H2H1 0.410627 0.712968 0.523933 0.05 Uiso calc U P R 0.191(16) G 2
C C18H 0.3154(13) 0.7039(15) 0.470(2) 0.058(8) Uiso d U P D 0.191(16) G 2
C C19H 0.3553(12) 0.7053(19) 0.483(2) 0.04(3) Uiso d . P D 0.191(16) G 2
O O8H 0.2975(13) 0.691(2) 0.502(2) 0.032(13) Uiso d . P D 0.191(16) G 2
C C20H 0.3060(12) 0.7257(16) 0.3990(19) 0.02(2) Uiso d . P D 0.191(16) G 2
O O7H 0.2763(12) 0.738(2) 0.349(2) 0.023(12) Uiso d . P D 0.191(16) G 2
C C21H 0.3999(11) 0.657(2) 0.5895(18) 0.02(3) Uiso d . P D 0.191(16) G 2
C C22H 0.4328(14) 0.619(3) 0.617(3) 0.10(7) Uiso d . P D 0.191(16) G 2
H H22H 0.449532 0.619072 0.59568 0.126 Uiso calc U P R 0.191(16) G 2
C C23H 0.4431(12) 0.580(3) 0.677(3) 0.065(9) Uiso d U P D 0.191(16) G 2
C C24H 0.4193(13) 0.579(3) 0.709(3) 0.063(8) Uiso d U P D 0.191(16) G 2
H H24H 0.425984 0.552412 0.749029 0.076 Uiso calc U P R 0.191(16) G 2
C C25H 0.3837(14) 0.620(4) 0.679(3) 0.065(8) Uiso d U P D 0.191(16) G 2
C C26H 0.3745(15) 0.658(4) 0.620(3) 0.056(8) Uiso d U P D 0.191(16) G 2
H H26H 0.35128 0.684846 0.600708 0.067 Uiso calc U P R 0.191(16) G 2
C C27H 0.4805(10) 0.540(2) 0.703(2) 0.073(10) Uiso d U P D 0.191(16) G 2
F F1H 0.5114(8) 0.580(2) 0.714(2) 0.050(10) Uiso d . P D 0.191(16) G 2
F F2H 0.4802(14) 0.488(2) 0.660(2) 0.087(17) Uiso d . P D 0.191(16) G 2
F F3H 0.4880(14) 0.502(2) 0.760(2) 0.070(17) Uiso d . P D 0.191(16) G 2
C C28H 0.3586(13) 0.630(3) 0.711(2) 0.077(8) Uiso d U P D 0.191(16) G 2
F F4H 0.3575(19) 0.584(3) 0.756(3) 0.066(14) Uiso d U P D 0.191(16) G 2
F F5H 0.3210(12) 0.638(3) 0.663(2) 0.078(14) Uiso d U P D 0.191(16) G 2
F F6H 0.3625(18) 0.695(3) 0.740(3) 0.10(3) Uiso d . P D 0.191(16) G 2
N N1S 0.8174(6) 0.2867(11) 0.8400(10) 0.145(7) Uani d . . . 1.0 . .
C C1S 0.8331(8) 0.2337(13) 0.8639(12) 0.139(8) Uani d . . . 1.0 . .
C C2S 0.8538(8) 0.1671(14) 0.8955(14) 0.154(8) Uani d . . . 1.0 . .
O O1M1 0.6087(6) 0.8858(11) 0.9411(10) 0.120(6) Uiso d . P D 0.65 H 1
C C1M1 0.5653(8) 0.8606(15) 0.9056(14) 0.106(8) Uiso d . P D 0.65 H 1
O O1M2 0.5334(11) 0.8463(19) 0.8827(18) 0.097(10) Uiso d . P . 0.3 I 2
O O1M3 0.6426(14) 0.859(3) 1.013(3) 0.089(14) Uiso d . P . 0.2 J 3
O O1M4 0.6553(12) 0.833(2) 1.073(2) 0.109(11) Uiso d . P . 0.3 K 4
C C1T 0.4029(11) 0.890(2) 0.859(2) 0.116(11) Uiso d . P . 0.5 L 1
H H1T1 0.403692 0.868234 0.900412 0.173 Uiso calc U P R 0.5 L 1
H H1T2 0.417325 0.935226 0.870408 0.173 Uiso calc U P R 0.5 L 1
H H1T3 0.376292 0.899398 0.827773 0.173 Uiso calc U P R 0.5 L 1
C C2T 0.4214(11) 0.837(2) 0.8261(19) 0.109(10) Uiso d . P . 0.5 L 1
H H2T1 0.448057 0.82649 0.859022 0.131 Uiso calc U P R 0.5 L 1
H H2T2 0.407112 0.790739 0.816479 0.131 Uiso calc U P R 0.5 L 1
O O1T 0.4221(6) 0.8596(11) 0.7713(11) 0.091(6) Uiso d . P . 0.5 L 1
C C3T 0.4381(12) 0.806(2) 0.746(2) 0.107(11) Uiso d . P . 0.5 L 1
H H3T1 0.421557 0.762988 0.732775 0.129 Uiso calc U P R 0.5 L 1
H H3T2 0.463758 0.792105 0.780703 0.129 Uiso calc U P R 0.5 L 1
C C4T 0.4414(12) 0.842(2) 0.681(2) 0.117(12) Uiso d . P . 0.5 L 1
H H4T1 0.452584 0.80661 0.66164 0.176 Uiso calc U P R 0.5 L 1
H H4T2 0.415887 0.855579 0.647827 0.176 Uiso calc U P R 0.5 L 1
H H4T3 0.457861 0.884539 0.695497 0.176 Uiso calc U P R 0.5 L 1
O O1V 0.451(2) 0.815(4) 0.721(4) 0.056(18) Uiso d . P D 0.1 M 2
C C1V 0.448(4) 0.896(5) 0.699(7) 0.08(4) Uiso d . P D 0.1 M 2
O O1W1 0.6917(6) 0.3756(12) 0.7342(16) 0.115(7) Uani d . P . 0.601(13) A 1
O O1W2 0.7029(10) 0.3574(19) 0.7736(18) 0.098(11) Uiso d . P . 0.399(13) A 2
O O1Y1 0.4539(18) 1.216(3) 0.590(3) 0.089(18) Uiso d . P D 0.15 N 1
C C1Y1 0.474(3) 1.163(5) 0.651(4) 0.09(3) Uiso d . P D 0.15 N 1
O O1Y2 0.4653(19) 1.089(4) 0.728(4) 0.10(2) Uiso d . P D 0.2 O 2
C C1Y2 0.467(3) 1.047(6) 0.792(4) 0.10(3) Uiso d . P D 0.2 O 2
O O1Y3 0.4721(18) 1.118(4) 0.749(3) 0.075(18) Uiso d . P D 0.15 P 3
C C1Y3 0.479(4) 1.157(7) 0.817(5) 0.13(4) Uiso d . P D 0.15 P 3
O O1Y4 0.4750(18) 1.003(3) 0.831(3) 0.092(19) Uiso d . P D 0.2 Q 4
C C1Y4 0.475(3) 1.084(4) 0.810(5) 0.10(3) Uiso d . P D 0.2 Q 4
O O1Y5 0.4700(14) 1.069(3) 0.765(4) 0.051(12) Uiso d . P D 0.15 R 5
C C1Y5 0.465(4) 1.028(7) 0.824(5) 0.09(4) Uiso d . P D 0.15 R 5
O O1Z1 0.5823(16) 0.478(3) 0.366(3) 0.105(16) Uiso d . P . 0.2 S 1
C C1Z1 0.5852(17) 0.403(3) 0.370(3) 0.064(15) Uiso d . P . 0.2 S 1
O O1Z2 0.5828(14) 0.367(3) 0.418(3) 0.086(13) Uiso d . P . 0.2 T 2
C C1Z2 0.592(2) 0.297(4) 0.421(3) 0.072(17) Uiso d . P . 0.2 T 2
O O1Z3 0.5756(17) 0.333(3) 0.369(3) 0.087(18) Uiso d . P D 0.15 U 3
C C1Z3 0.615(2) 0.294(5) 0.410(5) 0.09(3) Uiso d . P D 0.15 U 3

loop_
_atom_site_aniso_label
_atom_site_aniso_U_11
_atom_site_aniso_U_22
_atom_site_aniso_U_33
_atom_site_aniso_U_12
_atom_site_aniso_U_13
_atom_site_aniso_U_23
S1S1 0.0511(16) 0.0659(19) 0.0596(18) 0.0076(16) -0.0071(14) -0.0100(16)
O1S1 0.059(5) 0.067(5) 0.058(5) 0.011(4) -0.008(4) -0.014(4)
O2S1 0.044(4) 0.068(5) 0.074(5) 0.011(4) -0.004(4) 0.001(4)
O3S1 0.047(4) 0.096(7) 0.080(6) -0.003(5) 0.001(4) -0.013(5)
O4S1 0.060(5) 0.062(5) 0.060(5) 0.012(4) -0.003(4) -0.009(4)
Na1A 0.067(6) 0.089(8) 0.084(8) 0.007(6) 0.020(5) -0.010(7)
O9A 0.088(15) 0.078(14) 0.107(18) 0.017(9) 0.048(13) 0.034(11)
O10A 0.086(11) 0.099(11) 0.058(8) 0.017(10) 0.021(7) 0.000(8)
C1A 0.067(16) 0.11(3) 0.055(16) -0.006(14) 0.023(13) 0.011(16)
C2A 0.068(16) 0.11(2) 0.026(11) -0.008(13) 0.020(11) -0.011(11)
C3A 0.035(10) 0.069(16) 0.041(12) 0.004(9) 0.007(9) 0.002(11)
C4A 0.054(10) 0.064(11) 0.076(12) 0.015(9) 0.011(9) 0.004(10)
C5A 0.042(11) 0.051(14) 0.10(2) -0.005(9) 0.003(12) -0.010(12)
C6A 0.044(11) 0.066(15) 0.050(12) -0.011(10) 0.013(10) -0.013(10)
O1A 0.072(9) 0.088(10) 0.090(10) 0.001(7) 0.024(8) -0.007(8)
C7A 0.063(10) 0.081(11) 0.064(11) -0.009(9) -0.001(9) -0.005(10)
C8A 0.131(15) 0.163(16) 0.148(17) 0.001(13) 0.092(13) -0.019(13)
O2A 0.118(11) 0.111(11) 0.092(11) -0.023(9) 0.031(10) -0.035(10)
C9A 0.090(12) 0.096(13) 0.067(11) -0.013(10) 0.028(10) -0.003(10)
C10A 0.091(19) 0.11(2) 0.10(2) 0.046(17) 0.051(18) 0.01(2)
O3A 0.083(11) 0.096(12) 0.098(12) 0.013(9) 0.026(9) 0.001(10)
C11A 0.067(12) 0.095(15) 0.100(15) 0.014(10) 0.033(10) 0.000(12)
C12A 0.081(9) 0.083(11) 0.088(10) 0.009(9) 0.028(8) 0.002(9)
O4A 0.063(14) 0.063(15) 0.079(18) 0.009(8) 0.014(8) 0.010(9)
C13A 0.064(9) 0.064(9) 0.085(11) -0.007(7) 0.024(8) 0.005(8)
C14A 0.042(12) 0.043(13) 0.053(15) 0.009(8) -0.004(8) 0.014(9)
O5A 0.065(14) 0.11(2) 0.088(19) 0.017(9) 0.000(9) 0.015(11)
C15A 0.11(3) 0.13(3) 0.044(16) 0.018(17) 0.048(17) 0.020(15)
C16A 0.12(3) 0.09(3) 0.11(3) 0.016(19) 0.02(2) 0.05(2)
O6A 0.065(8) 0.088(9) 0.078(11) 0.003(7) 0.012(8) 0.013(9)
N1A 0.033(8) 0.070(11) 0.017(7) -0.002(7) 0.001(6) 0.003(7)
C17A 0.030(10) 0.08(2) 0.029(10) 0.003(9) 0.006(7) 0.005(10)
N2A 0.040(9) 0.082(11) 0.047(9) 0.007(8) -0.008(7) -0.010(8)
C18A 0.044(11) 0.077(15) 0.037(10) 0.002(8) 0.009(8) 0.018(8)
C19A 0.045(11) 0.065(13) 0.057(12) -0.004(9) 0.008(8) -0.009(9)
O8A 0.042(8) 0.081(13) 0.054(10) -0.001(8) -0.008(7) 0.011(10)
C20A 0.031(10) 0.080(13) 0.049(11) -0.005(8) 0.023(8) 0.000(8)
O7A 0.031(6) 0.066(9) 0.056(8) -0.005(6) 0.005(5) 0.018(7)
C21A 0.060(12) 0.095(18) 0.020(9) -0.006(12) 0.013(9) -0.002(10)
C22A 0.033(10) 0.054(12) 0.051(11) -0.012(9) -0.001(9) -0.005(9)
C23A 0.031(9) 0.045(12) 0.068(13) 0.006(8) -0.005(9) 0.007(10)
C24A 0.086(16) 0.059(14) 0.058(13) 0.007(12) 0.002(12) 0.023(11)
C25A 0.036(9) 0.059(13) 0.051(12) 0.000(9) -0.003(9) 0.009(9)
C26A 0.042(10) 0.071(15) 0.038(10) -0.017(10) -0.012(9) 0.017(10)
C27A 0.091(10) 0.086(10) 0.090(10) 0.005(8) 0.020(8) -0.002(8)
C28A 0.082(12) 0.091(12) 0.082(12) 0.005(10) 0.033(10) 0.025(10)
C27I 0.091(10) 0.086(10) 0.090(10) 0.005(8) 0.020(8) -0.002(8)
Na1E 0.064(8) 0.052(7) 0.056(7) 0.002(6) 0.013(6) 0.023(6)
C1B 0.037(6) 0.051(7) 0.045(7) -0.002(6) 0.010(5) 0.001(6)
C2B 0.051(10) 0.068(12) 0.041(9) -0.010(8) 0.023(8) -0.015(7)
C3B 0.053(7) 0.055(7) 0.040(6) -0.004(6) 0.005(5) -0.002(6)
C4B 0.071(11) 0.049(9) 0.018(7) -0.004(7) 0.014(7) 0.009(7)
C5B 0.054(10) 0.042(9) 0.031(8) 0.003(6) 0.006(7) 0.008(7)
C6B 0.058(16) 0.069(19) 0.055(16) -0.005(8) 0.006(8) -0.018(9)
O1B 0.077(11) 0.043(8) 0.049(11) -0.010(6) 0.007(7) -0.007(7)
C7B 0.071(12) 0.042(9) 0.065(11) 0.011(8) 0.012(10) -0.010(9)
C8B 0.095(9) 0.062(8) 0.074(9) -0.006(7) 0.030(7) -0.004(7)
O2B 0.146(11) 0.081(7) 0.100(8) 0.004(8) 0.045(7) -0.012(7)
C9B 0.092(10) 0.075(10) 0.108(11) -0.001(8) 0.035(9) -0.026(9)
C10B 0.088(10) 0.075(10) 0.122(12) 0.011(9) 0.031(9) 0.011(10)
O3B 0.093(9) 0.100(9) 0.077(8) -0.012(8) 0.034(8) -0.021(7)
C11B 0.091(9) 0.089(9) 0.084(9) 0.006(8) 0.034(8) -0.011(8)
C12B 0.096(12) 0.101(12) 0.062(10) 0.005(10) 0.027(9) -0.023(9)
O4B 0.090(8) 0.081(7) 0.052(6) -0.003(6) 0.024(6) -0.013(6)
C13B 0.123(13) 0.100(12) 0.088(11) -0.005(10) 0.027(10) 0.007(10)
C14B 0.070(9) 0.071(9) 0.051(8) -0.004(8) 0.007(7) -0.010(8)
O5B 0.069(7) 0.065(6) 0.046(5) -0.012(6) 0.007(5) 0.005(5)
C15B 0.057(8) 0.064(9) 0.038(8) -0.006(7) 0.010(7) -0.001(7)
C16B 0.048(9) 0.037(10) 0.055(11) -0.005(7) 0.009(10) 0.013(7)
O6B 0.070(11) 0.052(9) 0.055(10) -0.008(7) -0.006(10) 0.004(5)
N1B 0.035(6) 0.055(9) 0.047(8) -0.007(5) 0.003(6) -0.015(5)
C17B 0.038(11) 0.047(14) 0.043(12) -0.010(6) -0.002(6) -0.020(7)
N2B 0.055(6) 0.041(6) 0.046(7) 0.000(5) -0.001(5) -0.003(5)
C18B 0.060(11) 0.051(10) 0.033(8) 0.007(7) -0.006(7) -0.002(7)
C19B 0.061(11) 0.052(11) 0.049(10) 0.011(7) 0.010(7) 0.001(7)
O8B 0.090(11) 0.073(9) 0.054(9) 0.014(8) 0.004(8) -0.002(7)
C20B 0.043(10) 0.054(12) 0.040(10) -0.008(6) 0.002(6) -0.002(7)
O7B 0.064(7) 0.070(7) 0.061(7) -0.009(6) 0.001(6) 0.000(7)
C21B 0.064(8) 0.051(8) 0.062(8) 0.007(7) 0.026(7) 0.003(7)
C22B 0.069(11) 0.071(12) 0.045(9) -0.012(9) 0.014(9) -0.002(8)
C23B 0.068(10) 0.057(10) 0.049(9) -0.008(8) 0.024(8) -0.004(7)
C24B 0.092(11) 0.058(9) 0.075(9) -0.012(8) 0.019(8) -0.013(8)
C25B 0.094(13) 0.039(8) 0.047(9) 0.023(9) -0.007(9) -0.006(7)
C26B 0.100(14) 0.041(9) 0.058(10) 0.007(10) 0.019(10) 0.000(8)
C28B 0.101(10) 0.074(9) 0.087(9) 0.000(8) 0.023(8) -0.014(8)
F4B 0.177(15) 0.149(13) 0.159(13) 0.063(12) 0.037(11) -0.078(11)
F5B 0.101(10) 0.108(10) 0.155(13) 0.005(8) 0.028(9) 0.019(9)
F6B 0.101(9) 0.068(7) 0.130(10) 0.022(7) 0.017(8) -0.006(7)
C27B 0.108(9) 0.080(8) 0.066(8) -0.021(8) 0.031(7) -0.019(7)
C27J 0.108(9) 0.080(8) 0.066(8) -0.021(8) 0.031(7) -0.019(7)
Na1C 0.045(4) 0.058(4) 0.055(5) 0.001(3) 0.003(3) -0.010(4)
O9C 0.069(11) 0.079(11) 0.067(11) -0.005(8) 0.020(9) 0.001(8)
C1C 0.052(13) 0.054(13) 0.021(8) 0.010(10) 0.007(9) -0.016(8)
C2C 0.027(8) 0.031(10) 0.034(10) 0.005(8) -0.001(7) 0.006(7)
C3C 0.057(15) 0.033(12) 0.039(11) 0.007(13) -0.002(13) -0.001(11)
C4C 0.047(11) 0.049(12) 0.049(12) 0.001(9) 0.010(11) 0.003(10)
C5C 0.10(2) 0.075(18) 0.047(14) -0.005(17) 0.000(14) 0.038(13)
C6C 0.030(9) 0.077(15) 0.046(12) 0.010(9) 0.011(10) 0.007(11)
O1C 0.047(8) 0.056(8) 0.046(7) 0.011(7) -0.005(6) 0.023(7)
C7C 0.059(12) 0.080(15) 0.062(13) 0.003(11) -0.001(11) 0.035(13)
C8C 0.068(14) 0.095(17) 0.063(13) 0.008(14) 0.002(12) 0.043(14)
O2C 0.044(7) 0.055(8) 0.066(9) 0.007(6) 0.018(6) 0.021(8)
C9C 0.087(12) 0.074(11) 0.074(12) 0.016(10) 0.022(9) 0.025(10)
C10C 0.071(10) 0.080(12) 0.069(10) 0.001(9) 0.007(9) 0.000(9)
O3C 0.083(8) 0.093(9) 0.073(8) 0.015(7) 0.021(7) 0.001(7)
C11C 0.070(11) 0.089(12) 0.094(12) -0.022(9) 0.026(9) 0.003(10)
C12C 0.083(11) 0.059(10) 0.091(11) -0.013(9) 0.027(10) 0.013(9)
O4C 0.063(8) 0.070(9) 0.060(9) -0.020(6) 0.003(7) -0.007(7)
C13C 0.052(12) 0.09(2) 0.056(13) -0.014(11) 0.016(10) -0.001(13)
C14C 0.040(11) 0.057(12) 0.059(13) -0.023(9) -0.011(9) 0.003(11)
O5C 0.032(7) 0.056(10) 0.064(9) -0.003(5) 0.004(7) -0.001(7)
C15C 0.040(12) 0.060(14) 0.056(14) 0.001(9) 0.014(10) 0.009(10)
C16C 0.037(9) 0.086(19) 0.038(10) 0.015(9) 0.011(9) 0.020(10)
O6C 0.031(6) 0.069(7) 0.044(7) 0.008(5) 0.004(5) 0.001(6)
N1C 0.029(8) 0.063(12) 0.059(13) -0.011(7) 0.004(7) 0.021(9)
C17C 0.062(14) 0.035(12) 0.034(10) -0.005(9) 0.000(10) -0.002(8)
N2C 0.037(9) 0.048(11) 0.047(9) -0.005(7) -0.006(7) 0.005(8)
C18C 0.054(12) 0.032(10) 0.044(10) -0.002(8) -0.003(9) -0.011(9)
C19C 0.047(8) 0.058(10) 0.047(9) -0.007(7) 0.026(7) -0.010(8)
O8C 0.075(9) 0.062(10) 0.048(8) -0.013(7) -0.003(6) 0.001(7)
C20C 0.080(17) 0.056(17) 0.056(13) 0.032(12) -0.012(12) -0.015(12)
O7C 0.029(7) 0.079(11) 0.046(8) -0.014(6) -0.014(5) -0.009(8)
C21C 0.054(12) 0.066(14) 0.046(12) 0.001(10) 0.019(9) -0.015(10)
C22C 0.072(14) 0.032(12) 0.070(14) 0.012(10) -0.022(11) -0.023(10)
C23C 0.059(12) 0.063(14) 0.077(15) -0.013(10) 0.035(11) -0.015(11)
C24C 0.066(12) 0.10(2) 0.048(12) 0.022(12) 0.026(10) 0.005(11)
C25C 0.039(10) 0.13(2) 0.049(11) -0.002(11) 0.010(9) 0.014(12)
C26C 0.045(11) 0.106(19) 0.044(11) 0.002(12) -0.004(9) 0.003(12)
C27C 0.09(2) 0.10(2) 0.062(16) -0.002(16) 0.020(13) 0.020(14)
F1C 0.050(10) 0.21(4) 0.078(14) -0.028(9) -0.001(6) -0.066(15)
F2C 0.127(12) 0.088(10) 0.129(12) -0.018(9) 0.007(9) 0.011(10)
F3C 0.041(6) 0.096(11) 0.106(10) 0.007(6) 0.004(6) -0.009(9)
C28C 0.076(9) 0.099(11) 0.093(10) 0.013(9) 0.040(9) 0.002(9)
F4C 0.138(14) 0.18(2) 0.072(9) -0.027(15) 0.035(9) -0.042(12)
F5C 0.150(15) 0.134(15) 0.058(8) 0.003(12) 0.027(8) 0.009(9)
F6C 0.105(9) 0.155(12) 0.086(8) 0.017(9) 0.032(7) 0.015(8)
N1ZC 0.092(14) 0.110(18) 0.114(18) 0.019(13) 0.046(14) 0.047(15)
C1ZC 0.15(3) 0.059(16) 0.10(2) -0.027(16) 0.010(19) 0.013(16)
C2ZC 0.21(3) 0.076(17) 0.10(2) -0.03(2) 0.05(2) -0.019(16)
C1D 0.047(7) 0.050(7) 0.064(8) 0.007(6) 0.012(6) 0.003(6)
C2D 0.045(9) 0.046(9) 0.069(14) -0.001(7) 0.014(8) 0.014(8)
C3D 0.063(13) 0.050(9) 0.056(11) 0.013(7) 0.019(8) -0.004(8)
C4D 0.047(9) 0.057(11) 0.073(14) -0.002(7) 0.022(8) -0.011(8)
C5D 0.061(11) 0.053(10) 0.076(13) 0.014(8) 0.030(9) 0.006(9)
C6D 0.050(7) 0.058(8) 0.062(8) -0.006(7) 0.004(6) -0.001(7)
O1D 0.056(7) 0.080(11) 0.055(7) -0.004(6) 0.021(5) -0.012(6)
C7D 0.072(11) 0.117(19) 0.058(11) 0.000(11) 0.033(8) -0.005(10)
C8D 0.15(2) 0.11(2) 0.103(17) 0.027(19) 0.080(16) 0.014(14)
O2D 0.071(8) 0.118(13) 0.062(8) -0.003(9) 0.026(6) 0.010(7)
C9D 0.098(11) 0.102(12) 0.075(10) 0.016(11) 0.048(9) 0.010(9)
C10D 0.101(11) 0.096(12) 0.082(10) -0.018(10) 0.018(8) 0.017(9)
O3D 0.089(8) 0.086(10) 0.051(6) -0.015(7) 0.010(6) 0.009(6)
C11D 0.065(8) 0.091(9) 0.073(8) -0.009(7) 0.018(7) 0.000(7)
C12D 0.088(12) 0.073(13) 0.055(10) 0.005(10) 0.010(8) 0.008(9)
O4D 0.077(8) 0.082(10) 0.045(6) -0.006(7) 0.009(5) 0.024(7)
C13D 0.066(8) 0.078(10) 0.050(7) -0.004(8) 0.003(7) 0.020(8)
C14D 0.046(9) 0.077(14) 0.069(11) -0.016(9) -0.010(7) 0.022(10)
O5D 0.056(7) 0.042(7) 0.055(7) -0.013(6) 0.008(5) 0.006(5)
C15D 0.057(7) 0.045(9) 0.057(7) -0.007(7) 0.015(6) -0.010(8)
C16D 0.073(12) 0.039(10) 0.053(10) 0.000(8) 0.016(7) 0.004(7)
O6D 0.038(7) 0.082(9) 0.060(8) 0.000(6) 0.014(5) 0.001(6)
N1D 0.042(6) 0.055(6) 0.056(7) 0.011(5) 0.009(5) 0.013(5)
C17D 0.049(7) 0.047(7) 0.046(7) 0.012(6) 0.007(6) -0.007(6)
N2D 0.051(6) 0.048(7) 0.047(7) 0.002(5) -0.002(5) -0.005(6)
C18D 0.070(9) 0.070(8) 0.043(7) 0.005(7) 0.023(7) 0.000(7)
C19D 0.051(10) 0.042(11) 0.056(12) 0.001(6) 0.007(9) -0.010(7)
O8D 0.089(10) 0.077(11) 0.054(8) 0.008(8) 0.009(7) 0.011(7)
C20D 0.049(11) 0.065(11) 0.065(12) 0.010(8) 0.007(9) 0.017(9)
O7D 0.056(8) 0.110(12) 0.069(9) 0.008(7) 0.015(7) 0.031(8)
C21D 0.076(15) 0.070(14) 0.069(15) 0.000(8) 0.017(9) -0.007(8)
C22D 0.038(9) 0.058(11) 0.068(12) 0.001(6) 0.008(6) 0.012(7)
C23D 0.063(8) 0.072(10) 0.077(9) 0.012(7) 0.020(8) 0.005(8)
C24D 0.069(8) 0.066(8) 0.067(8) 0.005(7) -0.003(7) 0.011(7)
C25D 0.071(8) 0.063(9) 0.070(9) 0.006(7) 0.014(8) 0.001(7)
C26D 0.058(7) 0.065(7) 0.057(7) 0.006(6) -0.005(6) -0.004(7)
C27D 0.060(8) 0.093(11) 0.079(10) 0.006(9) 0.009(8) 0.023(9)
F1D 0.066(6) 0.139(11) 0.094(8) 0.009(6) 0.013(5) 0.050(8)
F2D 0.136(13) 0.178(19) 0.099(10) 0.086(15) 0.040(10) 0.035(12)
F3D 0.074(7) 0.085(8) 0.085(8) 0.021(6) 0.008(6) 0.028(7)
C28D 0.071(9) 0.085(10) 0.084(10) -0.003(8) 0.006(9) 0.002(9)
F4D 0.084(11) 0.157(15) 0.082(9) 0.010(10) 0.015(7) 0.038(9)
F5D 0.108(9) 0.144(12) 0.074(7) -0.040(9) 0.014(6) 0.003(8)
F6D 0.106(12) 0.114(12) 0.162(15) 0.015(9) 0.057(12) 0.029(10)
N1S 0.151(15) 0.119(13) 0.163(17) 0.029(12) 0.065(13) 0.055(12)
C1S 0.18(2) 0.118(16) 0.137(17) 0.066(16) 0.082(16) 0.046(14)
C2S 0.16(2) 0.146(19) 0.16(2) 0.050(16) 0.070(17) 0.034(16)
O1W1 0.084(13) 0.108(15) 0.15(2) -0.018(11) 0.052(15) -0.019(16)

loop_
_atom_type_symbol
_atom_type_description
_atom_type_scat_dispersion_real
_atom_type_scat_dispersion_imag
_atom_type_scat_source
C C 0.0033 0.0016 'International Tables Vol C Tables 4.2.6.8 and 6.1.1.4'
H H 0.0000 0.0000 'International Tables Vol C Tables 4.2.6.8 and 6.1.1.4'
N N 0.0061 0.0033 'International Tables Vol C Tables 4.2.6.8 and 6.1.1.4'
Na Na 0.0362 0.0249 'International Tables Vol C Tables 4.2.6.8 and 6.1.1.4'
O O 0.0106 0.0060 'International Tables Vol C Tables 4.2.6.8 and 6.1.1.4'
F F 0.0171 0.0103 'International Tables Vol C Tables 4.2.6.8 and 6.1.1.4'
S S 0.1246 0.1234 'International Tables Vol C Tables 4.2.6.8 and 6.1.1.4'

loop_
_geom_angle_atom_site_label_1
_geom_angle_atom_site_label_2
_geom_angle_atom_site_label_3
_geom_angle_site_symmetry_3
_geom_angle
O1S1 S1S1 O3S1 . 109.6(6)
O1S1 S1S1 O4S1 . 110.4(5)
O3S1 S1S1 O4S1 . 110.0(5)
O1S1 S1S1 O2S1 . 110.5(5)
O3S1 S1S1 O2S1 . 108.6(6)
O4S1 S1S1 O2S1 . 107.6(5)
O10A Na1A O9A . 163.1(8)
O10A Na1A O4A . 92.1(9)
O9A Na1A O4A . 84.8(8)
O10A Na1A O3A . 82.0(8)
O9A Na1A O3A . 111.7(9)
O4A Na1A O3A . 66.4(6)
O10A Na1A O5A . 81.9(8)
O9A Na1A O5A . 81.5(8)
O4A Na1A O5A . 68.9(6)
O3A Na1A O5A . 131.6(8)
O10A Na1A O2A . 107.6(8)
O9A Na1A O2A . 87.9(8)
O4A Na1A O2A . 122.1(7)
O3A Na1A O2A . 63.5(7)
O5A Na1A O2A . 164.2(9)
O10A Na1A O6A . 85.0(7)
O9A Na1A O6A . 84.5(7)
O4A Na1A O6A . 131.1(6)
O3A Na1A O6A . 158.7(8)
O5A Na1A O6A . 62.3(5)
O2A Na1A O6A . 105.1(7)
C6A C1A N1A . 122.8(18)
C6A C1A C2A . 119.1(19)
N1A C1A C2A . 118.1(19)
C3A C2A C1A . 119.3(19)
C3A C2A H2A . 120.4
C1A C2A H2A . 120.4
C4A C3A O6A . 113.8(16)
C4A C3A C2A . 120.9(16)
O6A C3A C2A . 125.3(17)
C3A C4A C5A . 118.8(16)
C3A C4A O1A . 119.9(16)
C5A C4A O1A . 121.1(19)
C6A C5A C4A . 121.3(18)
C6A C5A H5A . 119.3
C4A C5A H5A . 119.3
C1A C6A C5A . 120.7(18)
C1A C6A H6A . 119.7
C5A C6A H6A . 119.7
C4A O1A C7A . 125.8(18)
C8A C7A O1A . 119.(2)
C8A C7A H7A1 . 107.5
O1A C7A H7A1 . 107.5
C8A C7A H7A2 . 107.5
O1A C7A H7A2 . 107.5
H7A1 C7A H7A2 . 107.0
C7A C8A O2A . 115.(3)
C7A C8A H8A1 . 108.6
O2A C8A H8A1 . 108.6
C7A C8A H8A2 . 108.6
O2A C8A H8A2 . 108.6
H8A1 C8A H8A2 . 107.6
C9A O2A C8A . 110.(2)
C9A O2A Na1A . 105.6(15)
C8A O2A Na1A . 124.9(17)
O2A C9A C10A . 105.(2)
O2A C9A H9A1 . 110.8
C10A C9A H9A1 . 110.8
O2A C9A H9A2 . 110.8
C10A C9A H9A2 . 110.8
H9A1 C9A H9A2 . 108.9
O3A C10A C9A . 110.5(17)
O3A C10A H10A . 109.6
C9A C10A H10A . 109.6
O3A C10A H10B . 109.5
C9A C10A H10B . 109.6
H10A C10A H10B . 108.1
C10A O3A C11A . 111.3(17)
C10A O3A Na1A . 118.3(18)
C11A O3A Na1A . 114.3(13)
O3A C11A C12A . 106.9(18)
O3A C11A H11A . 110.3
C12A C11A H11A . 110.3
O3A C11A H11B . 110.3
C12A C11A H11B . 110.3
H11A C11A H11B . 108.6
O4A C12A C11A . 111.(2)
O4A C12A H12A . 109.5
C11A C12A H12A . 109.5
O4A C12A H12B . 109.6
C11A C12A H12B . 109.6
H12A C12A H12B . 108.1
C13A O4A C12A . 116.(2)
C13A O4A Na1A . 110.9(12)
C12A O4A Na1A . 111.0(13)
O4A C13A C14A . 112.3(17)
O4A C13A H13A . 109.1
C14A C13A H13A . 109.1
O4A C13A H13B . 109.1
C14A C13A H13B . 109.1
H13A C13A H13B . 107.9
O5A C14A C13A . 108.3(18)
O5A C14A H14A . 110.0
C13A C14A H14A . 110.0
O5A C14A H14B . 110.0
C13A C14A H14B . 110.0
H14A C14A H14B . 108.4
C15A O5A C14A . 111.(2)
C15A O5A Na1A . 113.3(17)
C14A O5A Na1A . 106.5(12)
O5A C15A C16A . 106.(2)
O5A C15A H15A . 110.5
C16A C15A H15A . 110.5
O5A C15A H15B . 110.5
C16A C15A H15B . 110.5
H15A C15A H15B . 108.7
O6A C16A C15A . 109.(2)
O6A C16A H16A . 109.9
C15A C16A H16A . 109.9
O6A C16A H16B . 110.0
C15A C16A H16B . 109.9
H16A C16A H16B . 108.3
C3A O6A C16A . 111.8(17)
C3A O6A Na1A . 121.9(14)
C16A O6A Na1A . 109.6(14)
C17A N1A C1A . 131.1(15)
C17A N1A H1A . 114.4
C1A N1A H1A . 114.4
N1A C17A C18A . 131.5(14)
N1A C17A C20A . 136.1(18)
C18A C17A C20A . 92.4(17)
N1A C17A C19A . 175.7(14)
C18A C17A C19A . 44.2(10)
C20A C17A C19A . 48.2(12)
C18A N2A C21A . 123.9(16)
C18A N2A H2A1 . 118.0
C21A N2A H2A1 . 118.0
N2A C18A C17A . 126.9(17)
N2A C18A C19A . 141.(2)
C17A C18A C19A . 91.9(16)
O8A C19A C18A . 135.(2)
O8A C19A C20A . 134.4(18)
C18A C19A C20A . 90.4(16)
O8A C19A C17A . 179.(2)
C18A C19A C17A . 43.9(11)
C20A C19A C17A . 46.5(9)
O7A C20A C17A . 143.(2)
O7A C20A C19A . 131.4(19)
C17A C20A C19A . 85.3(14)
C26A C21A C22A . 116.7(17)
C26A C21A N2A . 122.1(17)
C22A C21A N2A . 121.2(16)
C23A C22A C21A . 122.9(16)
C23A C22A H22A . 118.5
C21A C22A H22A . 118.5
C22A C23A C24A . 118.9(17)
C22A C23A C27A . 120.1(16)
C24A C23A C27A . 120.9(17)
C23A C24A C25A . 119.6(18)
C23A C24A H24A . 120.2
C25A C24A H24A . 120.2
C26A C25A C24A . 120.0(16)
C26A C25A C28A . 119.3(16)
C24A C25A C28A . 120.6(17)
C25A C26A C21A . 121.9(18)
C25A C26A H26A . 119.1
C21A C26A H26A . 119.1
F1A C27A F2A . 99.5(17)
F1A C27A F3A . 105.3(19)
F2A C27A F3A . 105.7(18)
F1A C27A C23A . 116.9(16)
F2A C27A C23A . 112.6(18)
F3A C27A C23A . 115.0(18)
F5A C28A F6A . 109.8(18)
F5A C28A F4A . 106.3(19)
F6A C28A F4A . 96.2(18)
F5A C28A C25A . 113.9(16)
F6A C28A C25A . 115.5(18)
F4A C28A C25A . 113.5(16)
F2I C27I F3I . 114.(3)
F2I C27I F1I . 95.(2)
F3I C27I F1I . 95.(3)
O10E Na1E O9E . 164.4(11)
O10E Na1E O4E . 92.3(11)
O9E Na1E O4E . 87.2(11)
O10E Na1E O3E . 84.1(10)
O9E Na1E O3E . 109.7(11)
O4E Na1E O3E . 65.6(7)
O10E Na1E O5E . 83.8(10)
O9E Na1E O5E . 81.7(10)
O4E Na1E O5E . 67.6(7)
O3E Na1E O5E . 130.9(8)
O10E Na1E O2E . 104.6(10)
O9E Na1E O2E . 88.7(11)
O4E Na1E O2E . 122.1(9)
O3E Na1E O2E . 61.9(8)
O5E Na1E O2E . 166.1(10)
O10E Na1E O6E . 85.5(9)
O9E Na1E O6E . 82.8(10)
O4E Na1E O6E . 129.0(8)
O3E Na1E O6E . 162.5(9)
O5E Na1E O6E . 61.5(6)
O2E Na1E O6E . 107.5(9)
C6E C1E N1E . 126.(3)
C6E C1E C2E . 117.(2)
N1E C1E C2E . 117.(2)
C3E C2E C1E . 121.(2)
C3E C2E H2E . 119.5
C1E C2E H2E . 119.5
C4E C3E O6E . 109.(2)
C4E C3E C2E . 121.(2)
O6E C3E C2E . 129.(2)
C3E C4E C5E . 117.(3)
C3E C4E O1E . 118.(3)
C5E C4E O1E . 124.(3)
C6E C5E C4E . 123.(3)
C6E C5E H5E . 118.6
C4E C5E H5E . 118.6
C1E C6E C5E . 121.(3)
C1E C6E H6E . 119.5
C5E C6E H6E . 119.5
C4E O1E C7E . 124.(3)
C8E C7E O1E . 129.(3)
C8E C7E H7E1 . 104.9
O1E C7E H7E1 . 104.9
C8E C7E H7E2 . 104.9
O1E C7E H7E2 . 104.9
H7E1 C7E H7E2 . 105.8
C7E C8E O2E . 118.(4)
C7E C8E H8E1 . 107.8
O2E C8E H8E1 . 107.8
C7E C8E H8E2 . 107.8
O2E C8E H8E2 . 107.8
H8E1 C8E H8E2 . 107.1
C9E O2E C8E . 118.(3)
C9E O2E Na1E . 110.(2)
C8E O2E Na1E . 121.(2)
O2E C9E C10E . 102.(2)
O2E C9E H9E1 . 111.4
C10E C9E H9E1 . 111.4
O2E C9E H9E2 . 111.4
C10E C9E H9E2 . 111.4
H9E1 C9E H9E2 . 109.3
O3E C10E C9E . 110.(2)
O3E C10E H10I . 109.6
C9E C10E H10I . 109.6
O3E C10E H10J . 109.6
C9E C10E H10J . 109.6
H10I C10E H10J . 108.1
C10E O3E C11E . 108.(2)
C10E O3E Na1E . 119.7(19)
C11E O3E Na1E . 114.0(16)
O3E C11E C12E . 105.(2)
O3E C11E H11I . 110.7
C12E C11E H11I . 110.7
O3E C11E H11J . 110.7
C12E C11E H11J . 110.7
H11I C11E H11J . 108.8
O4E C12E C11E . 109.(3)
O4E C12E H12I . 109.9
C11E C12E H12I . 109.9
O4E C12E H12J . 109.9
C11E C12E H12J . 109.9
H12I C12E H12J . 108.3
C12E O4E C13E . 111.(3)
C12E O4E Na1E . 112.2(18)
C13E O4E Na1E . 109.0(18)
O4E C13E C14E . 106.(3)
O4E C13E H13I . 110.4
C14E C13E H13I . 110.4
O4E C13E H13J . 110.4
C14E C13E H13J . 110.5
H13I C13E H13J . 108.6
O5E C14E C13E . 107.(3)
O5E C14E H14I . 110.4
C13E C14E H14I . 110.4
O5E C14E H14J . 110.4
C13E C14E H14J . 110.4
H14I C14E H14J . 108.6
C14E O5E C15E . 114.(2)
C14E O5E Na1E . 109.(2)
C15E O5E Na1E . 114.1(16)
O5E C15E C16E . 105.(2)
O5E C15E H15I . 110.7
C16E C15E H15I . 110.7
O5E C15E H15J . 110.7
C16E C15E H15J . 110.7
H15I C15E H15J . 108.8
O6E C16E C15E . 111.(2)
O6E C16E H16I . 109.5
C15E C16E H16I . 109.5
O6E C16E H16J . 109.5
C15E C16E H16J . 109.5
H16I C16E H16J . 108.1
C16E O6E C3E . 113.(2)
C16E O6E Na1E . 110.9(13)
C3E O6E Na1E . 124.9(18)
C17E N1E C1E . 138.(3)
C17E N1E H1E . 111.1
C1E N1E H1E . 111.0
N1E C17E C18E . 134.(3)
N1E C17E C20E . 136.(3)
C18E C17E C20E . 90.(2)
C18E N2E C21E . 124.(2)
C18E N2E H2E1 . 118.0
C21E N2E H2E1 . 118.0
N2E C18E C17E . 127.(3)
N2E C18E C19E . 139.(3)
C17E C18E C19E . 94.(2)
O8E C19E C18E . 140.(3)
O8E C19E C20E . 131.(3)
C18E C19E C20E . 90.(2)
O7E C20E C17E . 136.(3)
O7E C20E C19E . 137.(3)
C17E C20E C19E . 86.8(19)
C26E C21E C22E . 115.(3)
C26E C21E N2E . 125.(3)
C22E C21E N2E . 119.(2)
C23E C22E C21E . 119.(3)
C23E C22E H22E . 120.7
C21E C22E H22E . 120.7
C22E C23E C24E . 125.(3)
C22E C23E C27E . 122.(3)
C24E C23E C27E . 114.(3)
C23E C24E C25E . 119.(3)
C23E C24E H24E . 120.5
C25E C24E H24E . 120.5
C26E C25E C24E . 115.(3)
C26E C25E C28E . 127.(3)
C24E C25E C28E . 118.(3)
C25E C26E C21E . 127.(3)
C25E C26E H26E . 116.4
C21E C26E H26E . 116.4
F2E C27E F3E . 107.(2)
F2E C27E F1E . 105.6(19)
F3E C27E F1E . 104.(2)
F2E C27E C23E . 117.(2)
F3E C27E C23E . 113.(2)
F1E C27E C23E . 109.(2)
F5E C28E F6E . 101.(3)
F5E C28E F4E . 105.(3)
F6E C28E F4E . 109.(2)
F5E C28E C25E . 112.(3)
F6E C28E C25E . 119.(2)
F4E C28E C25E . 109.(2)
C6B C1B N1B . 120.8(11)
C6B C1B C2B . 118.2(12)
N1B C1B C2B . 120.7(12)
C1B C2B C3B . 118.1(13)
C1B C2B H2B . 120.9
C3B C2B H2B . 120.9
C4B C3B O6B . 116.4(13)
C4B C3B C2B . 121.8(12)
O6B C3B C2B . 121.7(14)
C3B C4B C5B . 120.1(12)
C3B C4B O1B . 116.1(12)
C5B C4B O1B . 123.4(13)
C4B C5B C6B . 119.9(14)
C4B C5B H5B . 120.1
C6B C5B H5B . 120.1
C1B C6B C5B . 121.9(15)
C1B C6B H6B . 119.0
C5B C6B H6B . 119.0
C4B O1B C7B . 117.6(12)
O1B C7B C8B . 109.3(13)
O1B C7B H7B1 . 109.8
C8B C7B H7B1 . 109.8
O1B C7B H7B2 . 109.8
C8B C7B H7B2 . 109.8
H7B1 C7B H7B2 . 108.3
O2B C8B C7B . 104.6(18)
O2B C8B H8B1 . 110.8
C7B C8B H8B1 . 110.8
O2B C8B H8B2 . 110.8
C7B C8B H8B2 . 110.8
H8B1 C8B H8B2 . 108.9
C8B O2B C9B . 121.6(18)
O2B C9B C10B . 102.4(16)
O2B C9B H9B1 . 111.3
C10B C9B H9B1 . 111.3
O2B C9B H9B2 . 111.3
C10B C9B H9B2 . 111.3
H9B1 C9B H9B2 . 109.2
O3B C10B C9B . 104.8(17)
O3B C10B H10C . 110.8
C9B C10B H10C . 110.8
O3B C10B H10D . 110.8
C9B C10B H10D . 110.8
H10C C10B H10D . 108.9
C11B O3B C10B . 110.7(15)
O3B C11B C12B . 112.3(17)
O3B C11B H11C . 109.1
C12B C11B H11C . 109.1
O3B C11B H11D . 109.1
C12B C11B H11D . 109.1
H11C C11B H11D . 107.9
O4B C12B C11B . 108.5(15)
O4B C12B H12C . 110.0
C11B C12B H12C . 110.0
O4B C12B H12D . 110.0
C11B C12B H12D . 110.0
H12C C12B H12D . 108.4
C13B O4B C12B . 114.9(15)
O4B C13B C14B . 108.9(17)
O4B C13B H13C . 109.9
C14B C13B H13C . 109.9
O4B C13B H13D . 109.9
C14B C13B H13D . 109.9
H13C C13B H13D . 108.3
O5B C14B C13B . 107.2(18)
O5B C14B H14C . 110.3
C13B C14B H14C . 110.3
O5B C14B H14D . 110.3
C13B C14B H14D . 110.3
H14C C14B H14D . 108.5
C14B O5B C15B . 111.2(15)
O5B C15B C16B . 108.5(19)
O5B C15B H15C . 110.0
C16B C15B H15C . 110.0
O5B C15B H15D . 110.0
C16B C15B H15D . 110.0
H15C C15B H15D . 108.4
O6B C16B C15B . 107.0(12)
O6B C16B H16C . 110.3
C15B C16B H16C . 110.3
O6B C16B H16D . 110.3
C15B C16B H16D . 110.3
H16C C16B H16D . 108.6
C3B O6B C16B . 116.3(13)
C17B N1B C1B . 130.2(11)
C17B N1B H1B . 114.9
C1B N1B H1B . 114.9
N1B C17B C18B . 129.6(10)
N1B C17B C20B . 138.9(11)
C18B C17B C20B . 91.5(10)
C21B N2B C18B . 127.8(11)
C21B N2B H2B1 . 116.1
C18B N2B H2B1 . 116.1
C17B C18B N2B . 127.6(12)
C17B C18B C19B . 93.8(10)
N2B C18B C19B . 138.6(12)
C17B C18B C20B . 46.4(7)
N2B C18B C20B . 174.0(11)
C19B C18B C20B . 47.4(7)
O8B C19B C18B . 139.2(14)
O8B C19B C20B . 133.2(13)
C18B C19B C20B . 87.6(10)
O7B C20B C17B . 137.7(14)
O7B C20B C19B . 135.2(14)
C17B C20B C19B . 87.1(9)
O7B C20B C18B . 179.8(18)
C17B C20B C18B . 42.1(6)
C19B C20B C18B . 45.0(7)
N2B C21B C26B . 123.2(13)
N2B C21B C22B . 117.9(12)
C26B C21B C22B . 118.9(13)
C23B C22B C21B . 120.4(14)
C23B C22B H22B . 119.8
C21B C22B H22B . 119.8
C22B C23B C24B . 122.8(13)
C22B C23B C27B . 118.1(12)
C24B C23B C27B . 119.1(12)
C25B C24B C23B . 116.7(14)
C25B C24B H24B . 121.7
C23B C24B H24B . 121.7
C24B C25B C26B . 122.4(13)
C24B C25B C28B . 121.2(13)
C26B C25B C28B . 116.4(12)
C21B C26B C25B . 118.8(13)
C21B C26B H26B . 120.6
C25B C26B H26B . 120.6
F5B C28B F4B . 104.8(16)
F5B C28B F6B . 106.2(13)
F4B C28B F6B . 107.1(12)
F5B C28B C25B . 109.6(13)
F4B C28B C25B . 114.0(14)
F6B C28B C25B . 114.3(13)
F2B C27B F3B . 108.5(14)
F2B C27B F1B . 110.5(15)
F3B C27B F1B . 99.0(12)
F2B C27B C23B . 117.5(12)
F3B C27B C23B . 111.3(12)
F1B C27B C23B . 108.6(11)
F2J C27J F1J . 104.(2)
F2J C27J F3J . 109.1(19)
F1J C27J F3J . 97.(2)
C6F C1F N1F . 120.(3)
C6F C1F C2F . 117.(3)
N1F C1F C2F . 122.(3)
C1F C2F C3F . 120.(3)
C1F C2F H2F . 120.0
C3F C2F H2F . 120.0
C4F C3F O6F . 120.(3)
C4F C3F C2F . 120.(3)
O6F C3F C2F . 120.(3)
C3F C4F C5F . 120.(3)
C3F C4F O1F . 116.(3)
C5F C4F O1F . 122.(3)
C4F C5F C6F . 121.(3)
C4F C5F H5F . 119.6
C6F C5F H5F . 119.6
C1F C6F C5F . 122.(3)
C1F C6F H6F . 119.0
C5F C6F H6F . 119.0
C4F O1F C7F . 119.(4)
O1F C7F C8F . 113.(4)
O1F C7F H7F1 . 109.0
C8F C7F H7F1 . 109.0
O1F C7F H7F2 . 109.0
C8F C7F H7F2 . 109.0
H7F1 C7F H7F2 . 107.8
O2F C8F C7F . 105.(4)
O2F C8F H8F1 . 110.6
C7F C8F H8F1 . 110.6
O2F C8F H8F2 . 110.7
C7F C8F H8F2 . 110.7
H8F1 C8F H8F2 . 108.8
C8F O2F C9F . 147.(5)
O2F C9F C10F . 109.(4)
O2F C9F H9F1 . 109.9
C10F C9F H9F1 . 109.9
O2F C9F H9F2 . 109.9
C10F C9F H9F2 . 109.9
H9F1 C9F H9F2 . 108.3
C9F C10F O3F . 98.(4)
C9F C10F H10K . 112.2
O3F C10F H10K . 112.1
C9F C10F H10L . 112.1
O3F C10F H10L . 112.1
H10K C10F H10L . 109.8
C11F O3F C10F . 112.(4)
O3F C11F C12F . 112.(4)
O3F C11F H11K . 109.2
C12F C11F H11K . 109.2
O3F C11F H11L . 109.3
C12F C11F H11L . 109.2
H11K C11F H11L . 107.9
O4F C12F C11F . 108.(4)
O4F C12F H12K . 110.1
C11F C12F H12K . 110.1
O4F C12F H12L . 110.1
C11F C12F H12L . 110.1
H12K C12F H12L . 108.4
C13F O4F C12F . 113.(3)
O4F C13F C14F . 111.(3)
O4F C13F H13K . 109.3
C14F C13F H13K . 109.4
O4F C13F H13L . 109.4
C14F C13F H13L . 109.4
H13K C13F H13L . 108.0
O5F C14F C13F . 114.(4)
O5F C14F H14K . 108.7
C13F C14F H14K . 108.7
O5F C14F H14L . 108.7
C13F C14F H14L . 108.7
H14K C14F H14L . 107.6
C14F O5F C15F . 108.(3)
O5F C15F C16F . 106.(4)
O5F C15F H15K . 110.6
C16F C15F H15K . 110.6
O5F C15F H15L . 110.6
C16F C15F H15L . 110.6
H15K C15F H15L . 108.8
O6F C16F C15F . 111.(3)
O6F C16F H16K . 109.4
C15F C16F H16K . 109.4
O6F C16F H16L . 109.4
C15F C16F H16L . 109.4
H16K C16F H16L . 108.0
C3F O6F C16F . 119.(3)
C17F N1F C1F . 130.(3)
C17F N1F H1F . 114.8
C1F N1F H1F . 114.8
N1F C17F C18F . 132.(3)
N1F C17F C20F . 137.(3)
C18F C17F C20F . 91.5(16)
N1F C17F C19F . 176.(3)
C18F C17F C19F . 44.6(11)
C20F C17F C19F . 46.9(11)
C21F N2F C18F . 129.(3)
C21F N2F H2F1 . 115.5
C18F N2F H2F1 . 115.5
C17F C18F N2F . 129.(3)
C17F C18F C19F . 93.8(16)
N2F C18F C19F . 138.(3)
C17F C18F C20F . 46.5(11)
N2F C18F C20F . 175.(3)
C19F C18F C20F . 47.2(11)
O8F C19F C18F . 139.(3)
O8F C19F C20F . 134.(3)
C18F C19F C20F . 87.8(15)
O8F C19F C17F . 180.(5)
C18F C19F C17F . 41.7(11)
C20F C19F C17F . 46.2(11)
O7F C20F C17F . 138.(4)
O7F C20F C19F . 136.(4)
C17F C20F C19F . 86.9(15)
O7F C20F C18F . 180.(4)
C17F C20F C18F . 42.0(11)
C19F C20F C18F . 44.9(10)
N2F C21F C26F . 125.(3)
N2F C21F C22F . 118.(3)
C26F C21F C22F . 116.(3)
C23F C22F C21F . 123.(3)
C23F C22F H22F . 118.4
C21F C22F H22F . 118.4
C22F C23F C24F . 123.(3)
C22F C23F C27F . 121.(4)
C24F C23F C27F . 116.(4)
C23F C24F C25F . 114.(3)
C23F C24F H24F . 122.8
C25F C24F H24F . 122.8
C24F C25F C26F . 125.(4)
C24F C25F C28F . 125.(4)
C26F C25F C28F . 110.(4)
C21F C26F C25F . 119.(3)
C21F C26F H26F . 120.5
C25F C26F H26F . 120.5
F2F C27F F3F . 102.(2)
F2F C27F F1F . 108.(3)
F3F C27F F1F . 109.(3)
F2F C27F C23F . 115.(3)
F3F C27F C23F . 97.(3)
F1F C27F C23F . 123.(3)
F4F C28F F5F . 107.(2)
F4F C28F F6F . 109.(2)
F5F C28F F6F . 102.(2)
F4F C28F C25F . 110.(3)
F5F C28F C25F . 110.(2)
F6F C28F C25F . 118.(4)
O9C Na1C O4C . 87.5(6)
O9C Na1C O5C . 90.2(6)
O4C Na1C O5C . 67.1(6)
O9C Na1C O2C . 96.9(7)
O4C Na1C O2C . 104.3(6)
O5C Na1C O2C . 168.7(6)
O9C Na1C O6C . 98.5(6)
O4C Na1C O6C . 130.0(6)
O5C Na1C O6C . 63.3(4)
O2C Na1C O6C . 123.9(4)
O9C Na1C O1C . 98.0(7)
O4C Na1C O1C . 169.6(6)
O5C Na1C O1C . 121.4(5)
O2C Na1C O1C . 66.4(4)
O6C Na1C O1C . 58.1(4)
O9C Na1C N1ZC . 167.4(7)
O4C Na1C N1ZC . 88.6(8)
O5C Na1C N1ZC . 77.3(7)
O2C Na1C N1ZC . 95.7(6)
O6C Na1C N1ZC . 75.1(7)
O1C Na1C N1ZC . 87.8(8)
C6C C1C N1C . 121.1(18)
C6C C1C C2C . 117.(3)
N1C C1C C2C . 121.6(17)
C3C C2C C1C . 121.1(19)
C3C C2C H2C . 119.5
C1C C2C H2C . 119.5
C2C C3C C4C . 122.0(18)
C2C C3C O6C . 124.3(17)
C4C C3C O6C . 114.(3)
O1C C4C C3C . 116.1(18)
O1C C4C C5C . 128.6(19)
C3C C4C C5C . 115.(2)
C6C C5C C4C . 122.(2)
C6C C5C H5C . 119.1
C4C C5C H5C . 119.1
C5C C6C C1C . 121.7(18)
C5C C6C H6C . 119.1
C1C C6C H6C . 119.1
C4C O1C C7C . 117.7(14)
C4C O1C Na1C . 115.1(12)
C7C O1C Na1C . 113.2(10)
O1C C7C C8C . 108.8(14)
O1C C7C H7C1 . 109.9
C8C C7C H7C1 . 109.9
O1C C7C H7C2 . 109.9
C8C C7C H7C2 . 109.9
H7C1 C7C H7C2 . 108.3
C7C C8C O2C . 108.(2)
C7C C8C H8C1 . 110.0
O2C C8C H8C1 . 110.0
C7C C8C H8C2 . 110.0
O2C C8C H8C2 . 110.0
H8C1 C8C H8C2 . 108.4
C9C O2C C8C . 120.7(17)
C9C O2C Na1C . 113.5(14)
C8C O2C Na1C . 104.2(8)
O2C C9C C10C . 116.0(18)
O2C C9C H9C1 . 108.3
C10C C9C H9C1 . 108.3
O2C C9C H9C2 . 108.3
C10C C9C H9C2 . 108.3
H9C1 C9C H9C2 . 107.4
O3C C10C C9C . 111.(2)
O3C C10C H10E . 109.4
C9C C10C H10E . 109.4
O3C C10C H10F . 109.4
C9C C10C H10F . 109.4
H10E C10C H10F . 108.0
C11C O3C C10C . 115.9(16)
C12C C11C O3C . 112.(2)
C12C C11C H11E . 109.3
O3C C11C H11E . 109.3
C12C C11C H11F . 109.3
O3C C11C H11F . 109.3
H11E C11C H11F . 108.0
C11C C12C O4C . 113.(2)
C11C C12C H12E . 109.0
O4C C12C H12E . 109.0
C11C C12C H12F . 109.0
O4C C12C H12F . 109.0
H12E C12C H12F . 107.8
C12C O4C C13C . 114.0(16)
C12C O4C Na1C . 127.4(14)
C13C O4C Na1C . 114.8(12)
C14C C13C O4C . 109.3(16)
C14C C13C H13E . 109.8
O4C C13C H13E . 109.8
C14C C13C H13F . 109.8
O4C C13C H13F . 109.8
H13E C13C H13F . 108.3
C13C C14C O5C . 108.9(15)
C13C C14C H14E . 109.9
O5C C14C H14E . 109.9
C13C C14C H14F . 109.9
O5C C14C H14F . 109.9
H14E C14C H14F . 108.3
C15C O5C C14C . 112.5(14)
C15C O5C Na1C . 109.5(11)
C14C O5C Na1C . 105.2(15)
O5C C15C C16C . 105.0(15)
O5C C15C H15E . 110.7
C16C C15C H15E . 110.7
O5C C15C H15F . 110.7
C16C C15C H15F . 110.7
H15E C15C H15F . 108.8
O6C C16C C15C . 106.(2)
O6C C16C H16E . 110.5
C15C C16C H16E . 110.5
O6C C16C H16F . 110.5
C15C C16C H16F . 110.5
H16E C16C H16F . 108.7
C3C O6C C16C . 116.3(18)
C3C O6C Na1C . 117.4(12)
C16C O6C Na1C . 116.9(11)
C17C N1C C1C . 131.5(14)
C17C N1C H1C . 114.3
C1C N1C H1C . 114.3
C18C C17C N1C . 131.3(15)
C18C C17C C20C . 90.1(11)
N1C C17C C20C . 138.6(17)
C18C C17C C19C . 47.0(8)
N1C C17C C19C . 178.3(16)
C20C C17C C19C . 43.1(6)
C18C N2C C21C . 129.1(17)
C18C N2C H2C1 . 115.4
C21C N2C H2C1 . 115.4
C17C C18C N2C . 129.9(18)
C17C C18C C19C . 91.8(9)
N2C C18C C19C . 138.(2)
C17C C18C C20C . 48.4(7)
N2C C18C C20C . 178.3(19)
C19C C18C C20C . 43.5(6)
O8C C19C C20C . 133.4(15)
O8C C19C C18C . 137.5(15)
C20C C19C C18C . 89.1(10)
O8C C19C C17C . 178.7(14)
C20C C19C C17C . 47.9(7)
C18C C19C C17C . 41.2(10)
O7C C20C C19C . 138.4(17)
O7C C20C C17C . 132.6(17)
C19C C20C C17C . 89.0(9)
O7C C20C C18C . 174.2(17)
C19C C20C C18C . 47.5(8)
C17C C20C C18C . 41.5(10)
C26C C21C C22C . 118.1(13)
C26C C21C N2C . 122.7(13)
C22C C21C N2C . 119.1(13)
C23C C22C C21C . 119.8(11)
C23C C22C H22C . 120.1
C21C C22C H22C . 120.1
C22C C23C C24C . 122.6(11)
C22C C23C C27C . 119.2(14)
C24C C23C C27C . 118.2(15)
C23C C24C C25C . 117.3(12)
C23C C24C H24C . 121.4
C25C C24C H24C . 121.4
C26C C25C C24C . 120.7(11)
C26C C25C C28C . 118.5(13)
C24C C25C C28C . 120.8(14)
C25C C26C C21C . 121.5(11)
C25C C26C H26C . 119.2
C21C C26C H26C . 119.2
F2C C27C F3C . 108.(2)
F2C C27C F1C . 114.(2)
F3C C27C F1C . 107.(2)
F2C C27C C23C . 110.6(15)
F3C C27C C23C . 107.5(15)
F1C C27C C23C . 109.8(19)
F6C C28C F5C . 105.7(15)
F6C C28C F4C . 103.5(14)
F5C C28C F4C . 103.6(14)
F6C C28C C25C . 115.3(16)
F5C C28C C25C . 114.0(15)
F4C C28C C25C . 113.5(15)
C28C F6C O1Y1 2_574 79.(2)
C1ZC N1ZC Na1C . 134.(2)
N1ZC C1ZC C2ZC . 171.(3)
O9G Na1G O4G . 91.5(10)
O9G Na1G O5G . 91.5(11)
O4G Na1G O5G . 67.8(9)
O9G Na1G O2G . 100.2(12)
O4G Na1G O2G . 104.4(11)
O5G Na1G O2G . 166.2(13)
O9G Na1G O6G . 99.8(11)
O4G Na1G O6G . 130.8(10)
O5G Na1G O6G . 64.1(8)
O2G Na1G O6G . 120.1(9)
O9G Na1G O1G . 98.9(11)
O4G Na1G O1G . 165.8(11)
O5G Na1G O1G . 121.2(9)
O2G Na1G O1G . 64.3(9)
O6G Na1G O1G . 57.1(7)
C6G C1G N1G . 118.(3)
C6G C1G C2G . 117.(3)
N1G C1G C2G . 121.(3)
C3G C2G C1G . 120.(3)
C3G C2G H2G . 119.9
C1G C2G H2G . 119.9
C2G C3G C4G . 121.(3)
C2G C3G O6G . 124.(3)
C4G C3G O6G . 115.(3)
O1G C4G C3G . 113.(2)
O1G C4G C5G . 129.(3)
C3G C4G C5G . 117.(3)
C6G C5G C4G . 120.(3)
C6G C5G H5G . 120.2
C4G C5G H5G . 120.2
C5G C6G C1G . 123.(3)
C5G C6G H6G . 118.6
C1G C6G H6G . 118.6
C4G O1G C7G . 115.(2)
C4G O1G Na1G . 114.(2)
C7G O1G Na1G . 115.1(17)
O1G C7G C8G . 107.(3)
O1G C7G H7G1 . 110.2
C8G C7G H7G1 . 110.2
O1G C7G H7G2 . 110.2
C8G C7G H7G2 . 110.2
H7G1 C7G H7G2 . 108.5
C7G C8G O2G . 107.(3)
C7G C8G H8G1 . 110.3
O2G C8G H8G1 . 110.3
C7G C8G H8G2 . 110.3
O2G C8G H8G2 . 110.3
H8G1 C8G H8G2 . 108.6
C9G O2G C8G . 121.(3)
C9G O2G Na1G . 112.(2)
C8G O2G Na1G . 104.(2)
O2G C9G C10G . 111.(3)
O2G C9G H9G1 . 109.4
C10G C9G H9G1 . 109.4
O2G C9G H9G2 . 109.4
C10G C9G H9G2 . 109.4
H9G1 C9G H9G2 . 108.0
O3G C10G C9G . 108.(3)
O3G C10G H10M . 110.1
C9G C10G H10M . 110.1
O3G C10G H10N . 110.1
C9G C10G H10N . 110.1
H10M C10G H10N . 108.4
C10G O3G C11G . 116.(2)
C12G C11G O3G . 111.(2)
C12G C11G H11M . 109.5
O3G C11G H11M . 109.5
C12G C11G H11N . 109.6
O3G C11G H11N . 109.6
H11M C11G H11N . 108.1
C11G C12G O4G . 112.(3)
C11G C12G H12M . 109.3
O4G C12G H12M . 109.3
C11G C12G H12N . 109.3
O4G C12G H12N . 109.3
H12M C12G H12N . 107.9
C12G O4G C13G . 107.(3)
C12G O4G Na1G . 116.(2)
C13G O4G Na1G . 112.4(18)
C14G C13G O4G . 112.(3)
C14G C13G H13M . 109.2
O4G C13G H13M . 109.2
C14G C13G H13N . 109.2
O4G C13G H13N . 109.2
H13M C13G H13N . 107.9
C13G C14G O5G . 110.(3)
C13G C14G H14M . 109.6
O5G C14G H14M . 109.6
C13G C14G H14N . 109.6
O5G C14G H14N . 109.6
H14M C14G H14N . 108.1
C15G O5G C14G . 116.(3)
C15G O5G Na1G . 110.(2)
C14G O5G Na1G . 105.(2)
O5G C15G C16G . 109.(3)
O5G C15G H15M . 109.9
C16G C15G H15M . 109.9
O5G C15G H15N . 109.9
C16G C15G H15N . 109.9
H15M C15G H15N . 108.3
O6G C16G C15G . 109.(3)
O6G C16G H16M . 109.9
C15G C16G H16M . 109.9
O6G C16G H16N . 109.9
C15G C16G H16N . 109.9
H16M C16G H16N . 108.3
C3G O6G C16G . 118.(3)
C3G O6G Na1G . 115.(2)
C16G O6G Na1G . 116.5(16)
C17G N1G C1G . 132.(3)
C17G N1G H1G . 114.2
C1G N1G H1G . 114.1
C18G C17G N1G . 131.(2)
C18G C17G C20G . 89.2(18)
N1G C17G C20G . 139.(3)
C18G N2G C21G . 129.(3)
C18G N2G H2G1 . 115.3
C21G N2G H2G1 . 115.3
C17G C18G N2G . 131.(3)
C17G C18G C19G . 93.2(18)
N2G C18G C19G . 135.(3)
C17G C18G C20G . 48.8(12)
N2G C18G C20G . 178.(4)
C19G C18G C20G . 45.0(11)
O8G C19G C20G . 135.(3)
O8G C19G C18G . 136.(3)
C20G C19G C18G . 87.0(17)
O7G C20G C19G . 142.(3)
O7G C20G C17G . 128.(3)
C19G C20G C17G . 89.6(16)
O7G C20G C18G . 170.(3)
C19G C20G C18G . 48.0(12)
C17G C20G C18G . 42.0(13)
C26G C21G C22G . 118.(3)
C26G C21G N2G . 120.(3)
C22G C21G N2G . 122.(3)
C23G C22G C21G . 123.(3)
C23G C22G H22G . 118.7
C21G C22G H22G . 118.7
C22G C23G C24G . 120.(3)
C22G C23G C27G . 123.(3)
C24G C23G C27G . 117.(3)
C23G C24G C25G . 117.(3)
C23G C24G H24G . 121.3
C25G C24G H24G . 121.3
C26G C25G C24G . 124.(3)
C26G C25G C28G . 117.(3)
C24G C25G C28G . 119.(3)
C25G C26G C21G . 119.(3)
C25G C26G H26G . 120.7
C21G C26G H26G . 120.7
F2G C27G F3G . 107.(3)
F2G C27G F1G . 108.(3)
F3G C27G F1G . 110.(3)
F2G C27G C23G . 115.(3)
F3G C27G C23G . 104.(2)
F1G C27G C23G . 112.(3)
F6G C28G F5G . 103.(3)
F6G C28G F4G . 104.(3)
F5G C28G F4G . 102.(3)
F6G C28G C25G . 119.(3)
F5G C28G C25G . 114.(3)
F4G C28G C25G . 112.(2)
C6D C1D N1D . 118.2(11)
C6D C1D C2D . 117.2(15)
N1D C1D C2D . 124.5(15)
C3D C2D C1D . 122.3(18)
C3D C2D H2D . 118.8
C1D C2D H2D . 118.8
C2D C3D O6D . 123.8(18)
C2D C3D C4D . 120.2(14)
O6D C3D C4D . 116.0(16)
C5D C4D O1D . 124.7(17)
C5D C4D C3D . 120.1(17)
O1D C4D C3D . 115.2(12)
C4D C5D C6D . 120.2(18)
C4D C5D H5D . 119.9
C6D C5D H5D . 119.9
C1D C6D C5D . 119.9(13)
C1D C6D H6D . 120.1
C5D C6D H6D . 120.1
C4D O1D C7D . 116.8(12)
O1D C7D C8D . 106.9(15)
O1D C7D H7D1 . 110.3
C8D C7D H7D1 . 110.3
O1D C7D H7D2 . 110.3
C8D C7D H7D2 . 110.3
H7D1 C7D H7D2 . 108.6
C7D C8D O2D . 106.4(17)
C7D C8D H8D1 . 110.5
O2D C8D H8D1 . 110.4
C7D C8D H8D2 . 110.4
O2D C8D H8D2 . 110.4
H8D1 C8D H8D2 . 108.6
C9D O2D C8D . 114.3(16)
C10D C9D O2D . 107.9(17)
C10D C9D H9D1 . 110.1
O2D C9D H9D1 . 110.1
C10D C9D H9D2 . 110.1
O2D C9D H9D2 . 110.1
H9D1 C9D H9D2 . 108.4
C9D C10D O3D . 113.(2)
C9D C10D H10G . 109.1
O3D C10D H10G . 109.1
C9D C10D H10H . 109.1
O3D C10D H10H . 109.1
H10G C10D H10H . 107.8
C11D O3D C10D . 112.8(13)
O3D C11D C12D . 106.9(14)
O3D C11D H11G . 110.3
C12D C11D H11G . 110.3
O3D C11D H11H . 110.3
C12D C11D H11H . 110.3
H11G C11D H11H . 108.6
C11D C12D O4D . 110.0(17)
C11D C12D H12G . 109.7
O4D C12D H12G . 109.7
C11D C12D H12H . 109.7
O4D C12D H12H . 109.7
H12G C12D H12H . 108.2
C13D O4D C12D . 112.5(15)
O4D C13D C14D . 111.5(16)
O4D C13D H13G . 109.3
C14D C13D H13G . 109.3
O4D C13D H13H . 109.3
C14D C13D H13H . 109.3
H13G C13D H13H . 108.0
O5D C14D C13D . 108.6(15)
O5D C14D H14G . 110.0
C13D C14D H14G . 110.0
O5D C14D H14H . 110.0
C13D C14D H14H . 110.0
H14G C14D H14H . 108.3
C14D O5D C15D . 108.6(13)
O5D C15D C16D . 107.5(12)
O5D C15D H15G . 110.2
C16D C15D H15G . 110.2
O5D C15D H15H . 110.2
C16D C15D H15H . 110.2
H15G C15D H15H . 108.5
O6D C16D C15D . 110.5(12)
O6D C16D H16G . 109.5
C15D C16D H16G . 109.5
O6D C16D H16H . 109.5
C15D C16D H16H . 109.5
H16G C16D H16H . 108.1
C3D O6D C16D . 115.8(14)
C17D N1D C1D . 129.6(11)
C17D N1D H1D . 115.2
C1D N1D H1D . 115.2
N1D C17D C19D . 131.7(13)
N1D C17D C20D . 137.2(12)
C19D C17D C20D . 91.1(12)
C19D N2D C21D . 127.8(17)
C19D N2D H2D1 . 116.1
C21D N2D H2D1 . 116.1
O8D C18D C19D . 136.8(15)
O8D C18D C20D . 134.2(14)
C19D C18D C20D . 88.5(11)
N2D C19D C17D . 127.(2)
N2D C19D C18D . 140.(2)
C17D C19D C18D . 92.9(8)
O7D C20D C17D . 140.(2)
O7D C20D C18D . 133.(2)
C17D C20D C18D . 87.5(7)
C22D C21D N2D . 119.0(18)
C22D C21D C26D . 116.9(15)
N2D C21D C26D . 124.0(14)
C21D C22D C23D . 122.4(15)
C21D C22D H22D . 118.8
C23D C22D H22D . 118.8
C24D C23D C22D . 122.8(13)
C24D C23D C27D . 118.7(15)
C22D C23D C27D . 118.5(15)
C23D C24D C25D . 115.5(14)
C23D C24D H24D . 122.3
C25D C24D H24D . 122.3
C26D C25D C28D . 123.5(14)
C26D C25D C24D . 120.4(15)
C28D C25D C24D . 116.1(15)
C25D C26D C21D . 122.0(14)
C25D C26D H26D . 119.0
C21D C26D H26D . 119.0
F1D C27D F2D . 106.2(18)
F1D C27D F3D . 104.4(14)
F2D C27D F3D . 106.7(16)
F1D C27D C23D . 111.4(12)
F2D C27D C23D . 113.7(14)
F3D C27D C23D . 113.8(16)
F6D C28D F4D . 103.2(17)
F6D C28D F5D . 103.7(18)
F4D C28D F5D . 106.1(15)
F6D C28D C25D . 112.3(14)
F4D C28D C25D . 117.8(16)
F5D C28D C25D . 112.4(15)
C6H C1H N1H . 120.(3)
C6H C1H C2H . 116.(3)
N1H C1H C2H . 124.(3)
C3H C2H C1H . 121.(3)
C3H C2H H2H . 119.3
C1H C2H H2H . 119.3
C2H C3H O6H . 122.(3)
C2H C3H C4H . 122.(3)
O6H C3H C4H . 116.(3)
C5H C4H O1H . 123.(3)
C5H C4H C3H . 119.(3)
O1H C4H C3H . 118.(3)
C4H C5H C6H . 119.(3)
C4H C5H H5H . 120.4
C6H C5H H5H . 120.4
C1H C6H C5H . 122.(3)
C1H C6H H6H . 118.9
C5H C6H H6H . 118.9
C4H O1H C7H . 116.(3)
O1H C7H C8H . 107.(4)
O1H C7H H7H1 . 110.3
C8H C7H H7H1 . 110.2
O1H C7H H7H2 . 110.3
C8H C7H H7H2 . 110.3
H7H1 C7H H7H2 . 108.5
C7H C8H O2H . 106.(4)
C7H C8H H8H1 . 110.4
O2H C8H H8H1 . 110.5
C7H C8H H8H2 . 110.4
O2H C8H H8H2 . 110.4
H8H1 C8H H8H2 . 108.6
C9H O2H C8H . 114.(4)
C10H C9H O2H . 110.(4)
C10H C9H H9H1 . 109.7
O2H C9H H9H1 . 109.6
C10H C9H H9H2 . 109.7
O2H C9H H9H2 . 109.7
H9H1 C9H H9H2 . 108.2
C9H C10H O3H . 110.(4)
C9H C10H H10O . 109.7
O3H C10H H10O . 109.7
C9H C10H H10P . 109.7
O3H C10H H10P . 109.7
H10O C10H H10P . 108.2
C11H O3H C10H . 114.(3)
O3H C11H C12H . 107.(3)
O3H C11H H11O . 110.4
C12H C11H H11O . 110.4
O3H C11H H11P . 110.4
C12H C11H H11P . 110.3
H11O C11H H11P . 108.6
C11H C12H O4H . 112.(4)
C11H C12H H12O . 109.2
O4H C12H H12O . 109.2
C11H C12H H12P . 109.2
O4H C12H H12P . 109.2
H12O C12H H12P . 107.9
C13H O4H C12H . 115.(4)
O4H C13H C14H . 115.(4)
O4H C13H H13O . 108.4
C14H C13H H13O . 108.4
O4H C13H H13P . 108.4
C14H C13H H13P . 108.4
H13O C13H H13P . 107.5
O5H C14H C13H . 106.(4)
O5H C14H H14O . 110.5
C13H C14H H14O . 110.5
O5H C14H H14P . 110.5
C13H C14H H14P . 110.5
H14O C14H H14P . 108.7
C14H O5H C15H . 104.(3)
O5H C15H C16H . 106.(3)
O5H C15H H15O . 110.6
C16H C15H H15O . 110.6
O5H C15H H15P . 110.6
C16H C15H H15P . 110.6
H15O C15H H15P . 108.7
O6H C16H C15H . 110.(3)
O6H C16H H16O . 109.6
C15H C16H H16O . 109.6
O6H C16H H16P . 109.7
C15H C16H H16P . 109.6
H16O C16H H16P . 108.1
C3H O6H C16H . 117.(3)
C17H N1H C1H . 133.(4)
C17H N1H H1H . 113.7
C1H N1H H1H . 113.7
N1H C17H C19H . 131.(3)
N1H C17H C20H . 139.(3)
C19H C17H C20H . 90.(2)
C19H N2H C21H . 123.(3)
C19H N2H H2H1 . 118.4
C21H N2H H2H1 . 118.4
O8H C18H C19H . 136.(4)
O8H C18H C20H . 136.(4)
C19H C18H C20H . 88.0(19)
N2H C19H C17H . 122.(3)
N2H C19H C18H . 144.(3)
C17H C19H C18H . 93.5(18)
N2H C19H C20H . 169.(3)
C17H C19H C20H . 46.4(13)
C18H C19H C20H . 47.1(13)
O7H C20H C17H . 137.(4)
O7H C20H C18H . 135.(4)
C17H C20H C18H . 88.3(17)
O7H C20H C19H . 180.(4)
C17H C20H C19H . 43.3(13)
C18H C20H C19H . 45.0(13)
C22H C21H N2H . 119.(3)
C22H C21H C26H . 120.(3)
N2H C21H C26H . 121.(3)
C21H C22H C23H . 122.(3)
C21H C22H H22H . 119.1
C23H C22H H22H . 119.1
C24H C23H C22H . 120.(3)
C24H C23H C27H . 123.(3)
C22H C23H C27H . 117.(3)
C23H C24H C25H . 118.(3)
C23H C24H H24H . 120.8
C25H C24H H24H . 120.8
C26H C25H C28H . 116.(3)
C26H C25H C24H . 120.(3)
C28H C25H C24H . 124.(3)
C25H C26H C21H . 119.(3)
C25H C26H H26H . 120.3
C21H C26H H26H . 120.3
F1H C27H F2H . 105.(3)
F1H C27H F3H . 108.(3)
F2H C27H F3H . 102.(3)
F1H C27H C23H . 116.(4)
F2H C27H C23H . 111.(4)
F3H C27H C23H . 114.(3)
F4H C28H F6H . 104.(3)
F4H C28H F5H . 106.(4)
F6H C28H F5H . 98.(3)
F4H C28H C25H . 122.(3)
F6H C28H C25H . 113.(4)
F5H C28H C25H . 110.(3)
N1S C1S C2S . 179.(3)
C2T C1T H1T1 . 109.5
C2T C1T H1T2 . 109.5
H1T1 C1T H1T2 . 109.5
C2T C1T H1T3 . 109.5
H1T1 C1T H1T3 . 109.5
H1T2 C1T H1T3 . 109.5
O1T C2T C1T . 115.(3)
O1T C2T H2T1 . 108.5
C1T C2T H2T1 . 108.5
O1T C2T H2T2 . 108.5
C1T C2T H2T2 . 108.5
H2T1 C2T H2T2 . 107.5
C2T O1T C3T . 109.(3)
O1T C3T C4T . 106.(3)
O1T C3T H3T1 . 110.6
C4T C3T H3T1 . 110.6
O1T C3T H3T2 . 110.6
C4T C3T H3T2 . 110.5
H3T1 C3T H3T2 . 108.7
C3T C4T H4T1 . 109.5
C3T C4T H4T2 . 109.5
H4T1 C4T H4T2 . 109.5
C3T C4T H4T3 . 109.5
H4T1 C4T H4T3 . 109.5
H4T2 C4T H4T3 . 109.5
C1Y1 O1Y1 F6C 2_575 144.(6)

loop_
_geom_bond_atom_site_label_1
_geom_bond_atom_site_label_2
_geom_bond_site_symmetry_2
_geom_bond_distance
S1S1 O1S1 . 1.457(8)
S1S1 O3S1 . 1.462(10)
S1S1 O4S1 . 1.465(9)
S1S1 O2S1 . 1.482(9)
Na1A O10A . 2.261(19)
Na1A O9A . 2.39(2)
Na1A O4A . 2.505(19)
Na1A O3A . 2.532(19)
Na1A O5A . 2.560(17)
Na1A O2A . 2.773(17)
Na1A O6A . 2.851(16)
C1A C6A . 1.31(2)
C1A N1A . 1.39(2)
C1A C2A . 1.43(2)
C2A C3A . 1.37(2)
C2A H2A . 0.95
C3A C4A . 1.33(2)
C3A O6A . 1.372(19)
C4A C5A . 1.39(2)
C4A O1A . 1.39(2)
C5A C6A . 1.36(2)
C5A H5A . 0.95
C6A H6A . 0.95
O1A C7A . 1.43(3)
C7A C8A . 1.18(3)
C7A H7A1 . 0.99
C7A H7A2 . 0.99
C8A O2A . 1.46(3)
C8A H8A1 . 0.99
C8A H8A2 . 0.99
O2A C9A . 1.40(3)
C9A C10A . 1.54(3)
C9A H9A1 . 0.99
C9A H9A2 . 0.99
C10A O3A . 1.39(3)
C10A H10A . 0.99
C10A H10B . 0.99
O3A C11A . 1.44(2)
C11A C12A . 1.47(3)
C11A H11A . 0.99
C11A H11B . 0.99
C12A O4A . 1.41(2)
C12A H12A . 0.99
C12A H12B . 0.99
O4A C13A . 1.41(2)
C13A C14A . 1.48(2)
C13A H13A . 0.99
C13A H13B . 0.99
C14A O5A . 1.43(2)
C14A H14A . 0.99
C14A H14B . 0.99
O5A C15A . 1.44(2)
C15A C16A . 1.50(3)
C15A H15A . 0.99
C15A H15B . 0.99
C16A O6A . 1.39(2)
C16A H16A . 0.99
C16A H16B . 0.99
N1A C17A . 1.31(2)
N1A H1A . 0.88
C17A C18A . 1.41(3)
C17A C20A . 1.48(2)
C17A C19A . 2.04(3)
N2A C18A . 1.335(18)
N2A C21A . 1.42(2)
N2A H2A1 . 0.88
C18A C19A . 1.42(2)
C19A O8A . 1.23(2)
C19A C20A . 1.52(3)
C20A O7A . 1.221(17)
C21A C26A . 1.38(2)
C21A C22A . 1.42(2)
C22A C23A . 1.35(2)
C22A H22A . 0.95
C23A C24A . 1.37(3)
C23A C27A . 1.41(3)
C24A C25A . 1.43(3)
C24A H24A . 0.95
C25A C26A . 1.34(3)
C25A C28A . 1.46(3)
C26A H26A . 0.95
C27A F1A . 1.33(2)
C27A F2A . 1.33(2)
C27A F3A . 1.33(2)
C28A F5A . 1.30(2)
C28A F6A . 1.34(2)
C28A F4A . 1.38(2)
C27I F2I . 1.31(2)
C27I F3I . 1.33(3)
C27I F1I . 1.37(2)
Na1E O10E . 2.25(2)
Na1E O9E . 2.39(3)
Na1E O4E . 2.51(2)
Na1E O3E . 2.52(2)
Na1E O5E . 2.559(17)
Na1E O2E . 2.78(2)
Na1E O6E . 2.856(19)
C1E C6E . 1.31(3)
C1E N1E . 1.39(3)
C1E C2E . 1.43(3)
C2E C3E . 1.37(2)
C2E H2E . 0.95
C3E C4E . 1.32(3)
C3E O6E . 1.36(2)
C4E C5E . 1.40(3)
C4E O1E . 1.40(3)
C5E C6E . 1.36(3)
C5E H5E . 0.95
C6E H6E . 0.95
O1E C7E . 1.42(3)
C7E C8E . 1.18(3)
C7E H7E1 . 0.99
C7E H7E2 . 0.99
C8E O2E . 1.45(4)
C8E H8E1 . 0.99
C8E H8E2 . 0.99
O2E C9E . 1.40(3)
C9E C10E . 1.54(3)
C9E H9E1 . 0.99
C9E H9E2 . 0.99
C10E O3E . 1.39(3)
C10E H10I . 0.99
C10E H10J . 0.99
O3E C11E . 1.45(3)
C11E C12E . 1.46(3)
C11E H11I . 0.99
C11E H11J . 0.99
C12E O4E . 1.41(3)
C12E H12I . 0.99
C12E H12J . 0.99
O4E C13E . 1.42(3)
C13E C14E . 1.49(3)
C13E H13I . 0.99
C13E H13J . 0.99
C14E O5E . 1.42(3)
C14E H14I . 0.99
C14E H14J . 0.99
O5E C15E . 1.44(2)
C15E C16E . 1.50(3)
C15E H15I . 0.99
C15E H15J . 0.99
C16E O6E . 1.38(3)
C16E H16I . 0.99
C16E H16J . 0.99
N1E C17E . 1.32(3)
N1E H1E . 0.88
C17E C18E . 1.42(3)
C17E C20E . 1.50(3)
N2E C18E . 1.34(2)
N2E C21E . 1.43(3)
N2E H2E1 . 0.88
C18E C19E . 1.42(3)
C19E O8E . 1.23(3)
C19E C20E . 1.51(3)
C20E O7E . 1.23(2)
C21E C26E . 1.38(3)
C21E C22E . 1.43(3)
C22E C23E . 1.34(3)
C22E H22E . 0.95
C23E C24E . 1.36(3)
C23E C27E . 1.40(3)
C24E C25E . 1.43(3)
C24E H24E . 0.95
C25E C26E . 1.34(3)
C25E C28E . 1.46(3)
C26E H26E . 0.95
C27E F2E . 1.29(2)
C27E F3E . 1.33(3)
C27E F1E . 1.34(2)
C28E F5E . 1.32(3)
C28E F6E . 1.31(3)
C28E F4E . 1.37(2)
C1B C6B . 1.37(2)
C1B N1B . 1.375(15)
C1B C2B . 1.417(16)
C2B C3B . 1.433(17)
C2B H2B . 0.95
C3B C4B . 1.343(17)
C3B O6B . 1.374(16)
C4B C5B . 1.362(16)
C4B O1B . 1.384(14)
C5B C6B . 1.409(18)
C5B H5B . 0.95
C6B H6B . 0.95
O1B C7B . 1.418(18)
C7B C8B . 1.46(2)
C7B H7B1 . 0.99
C7B H7B2 . 0.99
C8B O2B . 1.45(2)
C8B H8B1 . 0.99
C8B H8B2 . 0.99
O2B C9B . 1.47(2)
C9B C10B . 1.47(2)
C9B H9B1 . 0.99
C9B H9B2 . 0.99
C10B O3B . 1.47(2)
C10B H10C . 0.99
C10B H10D . 0.99
O3B C11B . 1.39(2)
C11B C12B . 1.52(3)
C11B H11C . 0.99
C11B H11D . 0.99
C12B O4B . 1.45(2)
C12B H12C . 0.99
C12B H12D . 0.99
O4B C13B . 1.40(2)
C13B C14B . 1.49(3)
C13B H13C . 0.99
C13B H13D . 0.99
C14B O5B . 1.404(17)
C14B H14C . 0.99
C14B H14D . 0.99
O5B C15B . 1.42(2)
C15B C16B . 1.484(17)
C15B H15C . 0.99
C15B H15D . 0.99
C16B O6B . 1.46(2)
C16B H16C . 0.99
C16B H16D . 0.99
N1B C17B . 1.339(16)
N1B H1B . 0.88
C17B C18B . 1.361(17)
C17B C20B . 1.470(16)
N2B C21B . 1.380(16)
N2B C18B . 1.393(14)
N2B H2B1 . 0.88
C18B C19B . 1.435(17)
C18B C20B . 2.029(15)
C19B O8B . 1.232(15)
C19B C20B . 1.495(18)
C20B O7B . 1.224(14)
C21B C26B . 1.386(18)
C21B C22B . 1.401(18)
C22B C23B . 1.342(18)
C22B H22B . 0.95
C23B C24B . 1.39(2)
C23B C27B . 1.50(2)
C24B C25B . 1.38(2)
C24B H24B . 0.95
C25B C26B . 1.397(19)
C25B C28B . 1.51(2)
C26B H26B . 0.95
C28B F5B . 1.303(11)
C28B F4B . 1.307(11)
C28B F6B . 1.305(11)
C27B F2B . 1.247(16)
C27B F3B . 1.335(17)
C27B F1B . 1.389(16)
C27J F2J . 1.248(19)
C27J F1J . 1.35(2)
C27J F3J . 1.36(2)
C1F C6F . 1.37(3)
C1F N1F . 1.38(3)
C1F C2F . 1.42(3)
C2F C3F . 1.44(3)
C2F H2F . 0.95
C3F C4F . 1.35(3)
C3F O6F . 1.38(3)
C4F C5F . 1.36(3)
C4F O1F . 1.39(3)
C5F C6F . 1.41(3)
C5F H5F . 0.95
C6F H6F . 0.95
O1F C7F . 1.41(3)
C7F C8F . 1.46(3)
C7F H7F1 . 0.99
C7F H7F2 . 0.99
C8F O2F . 1.42(3)
C8F H8F1 . 0.99
C8F H8F2 . 0.99
O2F C9F . 1.45(3)
C9F C10F . 1.46(3)
C9F H9F1 . 0.99
C9F H9F2 . 0.99
C10F O3F . 1.51(4)
C10F H10K . 0.99
C10F H10L . 0.99
O3F C11F . 1.38(3)
C11F C12F . 1.52(4)
C11F H11K . 0.99
C11F H11L . 0.99
C12F O4F . 1.46(3)
C12F H12K . 0.99
C12F H12L . 0.99
O4F C13F . 1.40(3)
C13F C14F . 1.48(4)
C13F H13K . 0.99
C13F H13L . 0.99
C14F O5F . 1.40(3)
C14F H14K . 0.99
C14F H14L . 0.99
O5F C15F . 1.45(4)
C15F C16F . 1.49(3)
C15F H15K . 0.99
C15F H15L . 0.99
C16F O6F . 1.46(3)
C16F H16K . 0.99
C16F H16L . 0.99
N1F C17F . 1.34(2)
N1F H1F . 0.88
C17F C18F . 1.36(3)
C17F C20F . 1.47(3)
C17F C19F . 2.04(3)
N2F C21F . 1.38(3)
N2F C18F . 1.39(2)
N2F H2F1 . 0.88
C18F C19F . 1.44(3)
C18F C20F . 2.03(2)
C19F O8F . 1.23(2)
C19F C20F . 1.49(3)
C20F O7F . 1.23(2)
C21F C26F . 1.39(3)
C21F C22F . 1.40(3)
C22F C23F . 1.34(3)
C22F H22F . 0.95
C23F C24F . 1.39(3)
C23F C27F . 1.61(6)
C24F C25F . 1.39(3)
C24F H24F . 0.95
C25F C26F . 1.40(3)
C25F C28F . 1.48(7)
C26F H26F . 0.95
C27F F2F . 1.299(14)
C27F F3F . 1.301(14)
C27F F1F . 1.303(14)
C28F F4F . 1.306(14)
C28F F5F . 1.306(14)
C28F F6F . 1.307(14)
Na1C O9C . 2.33(2)
Na1C O4C . 2.479(12)
Na1C O5C . 2.534(18)
Na1C O2C . 2.548(14)
Na1C O6C . 2.587(14)
Na1C O1C . 2.635(11)
Na1C N1ZC . 2.66(3)
C1C C6C . 1.34(3)
C1C N1C . 1.41(3)
C1C C2C . 1.45(2)
C2C C3C . 1.31(4)
C2C H2C . 0.95
C3C C4C . 1.38(3)
C3C O6C . 1.39(2)
C4C O1C . 1.37(3)
C4C C5C . 1.46(3)
C5C C6C . 1.30(3)
C5C H5C . 0.95
C6C H6C . 0.95
O1C C7C . 1.434(19)
C7C C8C . 1.48(3)
C7C H7C1 . 0.99
C7C H7C2 . 0.99
C8C O2C . 1.49(2)
C8C H8C1 . 0.99
C8C H8C2 . 0.99
O2C C9C . 1.43(2)
C9C C10C . 1.50(2)
C9C H9C1 . 0.99
C9C H9C2 . 0.99
C10C O3C . 1.49(2)
C10C H10E . 0.99
C10C H10F . 0.99
O3C C11C . 1.471(15)
C11C C12C . 1.35(3)
C11C H11E . 0.99
C11C H11F . 0.99
C12C O4C . 1.41(2)
C12C H12E . 0.99
C12C H12F . 0.99
O4C C13C . 1.44(3)
C13C C14C . 1.42(3)
C13C H13E . 0.99
C13C H13F . 0.99
C14C O5C . 1.45(2)
C14C H14E . 0.99
C14C H14F . 0.99
O5C C15C . 1.43(2)
C15C C16C . 1.49(3)
C15C H15E . 0.99
C15C H15F . 0.99
C16C O6C . 1.453(19)
C16C H16E . 0.99
C16C H16F . 0.99
N1C C17C . 1.35(2)
N1C H1C . 0.88
C17C C18C . 1.33(3)
C17C C20C . 1.501(19)
C17C C19C . 2.023(17)
N2C C18C . 1.360(19)
N2C C21C . 1.40(2)
N2C H2C1 . 0.88
C18C C19C . 1.48(2)
C18C C20C . 2.009(16)
C19C O8C . 1.240(19)
C19C C20C . 1.382(14)
C20C O7C . 1.297(18)
C21C C26C . 1.36(2)
C21C C22C . 1.373(18)
C22C C23C . 1.32(2)
C22C H22C . 0.95
C23C C24C . 1.34(2)
C23C C27C . 1.57(2)
C24C C25C . 1.39(2)
C24C H24C . 0.95
C25C C26C . 1.31(2)
C25C C28C . 1.46(3)
C26C H26C . 0.95
C27C F2C . 1.29(3)
C27C F3C . 1.32(3)
C27C F1C . 1.33(3)
C28C F6C . 1.314(15)
C28C F5C . 1.322(16)
C28C F4C . 1.339(15)
F6C O1Y1 2_574 1.65(6)
N1ZC C1ZC . 1.21(4)
C1ZC C2ZC . 1.31(4)
Na1G O9G . 2.27(3)
Na1G O4G . 2.50(2)
Na1G O5G . 2.52(2)
Na1G O2G . 2.53(2)
Na1G O6G . 2.59(2)
Na1G O1G . 2.65(2)
C1G C6G . 1.34(3)
C1G N1G . 1.42(3)
C1G C2G . 1.46(3)
C2G C3G . 1.31(4)
C2G H2G . 0.95
C3G C4G . 1.38(3)
C3G O6G . 1.39(3)
C4G O1G . 1.37(3)
C4G C5G . 1.46(3)
C5G C6G . 1.31(4)
C5G H5G . 0.95
C6G H6G . 0.95
O1G C7G . 1.43(3)
C7G C8G . 1.48(4)
C7G H7G1 . 0.99
C7G H7G2 . 0.99
C8G O2G . 1.50(3)
C8G H8G1 . 0.99
C8G H8G2 . 0.99
O2G C9G . 1.43(3)
C9G C10G . 1.54(3)
C9G H9G1 . 0.99
C9G H9G2 . 0.99
C10G O3G . 1.49(3)
C10G H10M . 0.99
C10G H10N . 0.99
O3G C11G . 1.488(13)
C11G C12G . 1.38(4)
C11G H11M . 0.99
C11G H11N . 0.99
C12G O4G . 1.46(3)
C12G H12M . 0.99
C12G H12N . 0.99
O4G C13G . 1.46(3)
C13G C14G . 1.40(3)
C13G H13M . 0.99
C13G H13N . 0.99
C14G O5G . 1.44(3)
C14G H14M . 0.99
C14G H14N . 0.99
O5G C15G . 1.42(3)
C15G C16G . 1.47(3)
C15G H15M . 0.99
C15G H15N . 0.99
C16G O6G . 1.45(3)
C16G H16M . 0.99
C16G H16N . 0.99
N1G C17G . 1.34(3)
N1G H1G . 0.88
C17G C18G . 1.33(4)
C17G C20G . 1.50(3)
N2G C18G . 1.37(3)
N2G C21G . 1.41(3)
N2G H2G1 . 0.88
C18G C19G . 1.48(3)
C18G C20G . 1.99(3)
C19G O8G . 1.24(3)
C19G C20G . 1.41(3)
C20G O7G . 1.30(3)
C21G C26G . 1.37(3)
C21G C22G . 1.38(3)
C22G C23G . 1.33(3)
C22G H22G . 0.95
C23G C24G . 1.34(3)
C23G C27G . 1.59(3)
C24G C25G . 1.41(3)
C24G H24G . 0.95
C25G C26G . 1.30(3)
C25G C28G . 1.46(3)
C26G H26G . 0.95
C27G F2G . 1.31(4)
C27G F3G . 1.32(3)
C27G F1G . 1.33(3)
C28G F6G . 1.32(3)
C28G F5G . 1.33(3)
C28G F4G . 1.35(3)
C1D C6D . 1.400(19)
C1D N1D . 1.405(17)
C1D C2D . 1.409(16)
C2D C3D . 1.34(2)
C2D H2D . 0.95
C3D O6D . 1.361(15)
C3D C4D . 1.38(2)
C4D C5D . 1.369(18)
C4D O1D . 1.37(2)
C5D C6D . 1.40(2)
C5D H5D . 0.95
C6D H6D . 0.95
O1D C7D . 1.44(2)
C7D C8D . 1.51(3)
C7D H7D1 . 0.99
C7D H7D2 . 0.99
C8D O2D . 1.52(3)
C8D H8D1 . 0.99
C8D H8D2 . 0.99
O2D C9D . 1.45(2)
C9D C10D . 1.39(3)
C9D H9D1 . 0.99
C9D H9D2 . 0.99
C10D O3D . 1.50(2)
C10D H10G . 0.99
C10D H10H . 0.99
O3D C11D . 1.431(18)
C11D C12D . 1.45(2)
C11D H11G . 0.99
C11D H11H . 0.99
C12D O4D . 1.47(2)
C12D H12G . 0.99
C12D H12H . 0.99
O4D C13D . 1.415(18)
C13D C14D . 1.48(3)
C13D H13G . 0.99
C13D H13H . 0.99
C14D O5D . 1.420(14)
C14D H14G . 0.99
C14D H14H . 0.99
O5D C15D . 1.443(18)
C15D C16D . 1.513(17)
C15D H15G . 0.99
C15D H15H . 0.99
C16D O6D . 1.43(2)
C16D H16G . 0.99
C16D H16H . 0.99
N1D C17D . 1.296(16)
N1D H1D . 0.88
C17D C19D . 1.40(2)
C17D C20D . 1.48(2)
N2D C19D . 1.351(14)
N2D C21D . 1.378(18)
N2D H2D1 . 0.88
C18D O8D . 1.193(18)
C18D C19D . 1.45(2)
C18D C20D . 1.50(2)
C20D O7D . 1.224(14)
C21D C22D . 1.36(2)
C21D C26D . 1.41(2)
C22D C23D . 1.39(2)
C22D H22D . 0.95
C23D C24D . 1.37(2)
C23D C27D . 1.49(2)
C24D C25D . 1.462(19)
C24D H24D . 0.95
C25D C26D . 1.376(19)
C25D C28D . 1.43(2)
C26D H26D . 0.95
C27D F1D . 1.33(2)
C27D F2D . 1.35(2)
C27D F3D . 1.363(19)
C28D F6D . 1.34(2)
C28D F4D . 1.334(19)
C28D F5D . 1.376(19)
C1H C6H . 1.40(3)
C1H N1H . 1.41(3)
C1H C2H . 1.42(3)
C2H C3H . 1.35(3)
C2H H2H . 0.95
C3H O6H . 1.37(3)
C3H C4H . 1.38(3)
C4H C5H . 1.37(3)
C4H O1H . 1.38(3)
C5H C6H . 1.41(3)
C5H H5H . 0.95
C6H H6H . 0.95
O1H C7H . 1.45(3)
C7H C8H . 1.52(4)
C7H H7H1 . 0.99
C7H H7H2 . 0.99
C8H O2H . 1.53(4)
C8H H8H1 . 0.99
C8H H8H2 . 0.99
O2H C9H . 1.46(3)
C9H C10H . 1.39(4)
C9H H9H1 . 0.99
C9H H9H2 . 0.99
C10H O3H . 1.51(3)
C10H H10O . 0.99
C10H H10P . 0.99
O3H C11H . 1.44(3)
C11H C12H . 1.46(3)
C11H H11O . 0.99
C11H H11P . 0.99
C12H O4H . 1.47(4)
C12H H12O . 0.99
C12H H12P . 0.99
O4H C13H . 1.42(3)
C13H C14H . 1.48(4)
C13H H13O . 0.99
C13H H13P . 0.99
C14H O5H . 1.43(3)
C14H H14O . 0.99
C14H H14P . 0.99
O5H C15H . 1.46(3)
C15H C16H . 1.51(3)
C15H H15O . 0.99
C15H H15P . 0.99
C16H O6H . 1.43(3)
C16H H16O . 0.99
C16H H16P . 0.99
N1H C17H . 1.29(3)
N1H H1H . 0.88
C17H C19H . 1.40(3)
C17H C20H . 1.48(3)
N2H C19H . 1.35(2)
N2H C21H . 1.38(3)
N2H H2H1 . 0.88
C18H O8H . 1.20(3)
C18H C19H . 1.44(3)
C18H C20H . 1.50(3)
C19H C20H . 2.04(2)
C20H O7H . 1.22(2)
C21H C22H . 1.35(3)
C21H C26H . 1.41(3)
C22H C23H . 1.40(3)
C22H H22H . 0.95
C23H C24H . 1.38(3)
C23H C27H . 1.50(3)
C24H C25H . 1.46(3)
C24H H24H . 0.95
C25H C26H . 1.39(3)
C25H C28H . 1.43(3)
C26H H26H . 0.95
C27H F1H . 1.33(3)
C27H F2H . 1.35(4)
C27H F3H . 1.36(3)
C28H F4H . 1.33(3)
C28H F6H . 1.34(3)
C28H F5H . 1.39(3)
N1S C1S . 1.16(2)
C1S C2S . 1.47(3)
O1M1 C1M1 . 1.58(3)
C1T C2T . 1.57(5)
C1T H1T1 . 0.98
C1T H1T2 . 0.98
C1T H1T3 . 0.98
C2T O1T . 1.29(4)
C2T H2T1 . 0.99
C2T H2T2 . 0.99
O1T C3T . 1.40(4)
C3T C4T . 1.63(6)
C3T H3T1 . 0.99
C3T H3T2 . 0.99
C4T H4T1 . 0.98
C4T H4T2 . 0.98
C4T H4T3 . 0.98
O1V C1V . 1.58(4)
O1Y1 C1Y1 . 1.59(4)
O1Y2 C1Y2 . 1.58(4)
O1Y3 C1Y3 . 1.59(4)
O1Y4 C1Y4 . 1.58(4)
O1Y5 C1Y5 . 1.59(4)
O1Z1 C1Z1 . 1.39(8)
O1Z2 C1Z2 . 1.35(8)
O1Z3 C1Z3 . 1.58(4)
